data_7120809
loop_
_publ_author_name
'Zhang, Chen'
'Patil, Rahul S.'
'Barnes, Charles L.'
'Atwood, Jerry L.'

_publ_section_title
;
 Novel Magnesium-Seamed Organic Nanocapsules with Hierarchical Structural
 Complexity
;
_journal_name_full 'Chem. Commun.'
_journal_paper_doi 10.1039/C7CC07390A
_journal_year 2017
_chemical_absolute_configuration rmad
_chemical_formula_moiety 6(C40H36O12)6(C5H9NO2)2(C3H6NO)30O24Mg
_chemical_formula_sum 'C276 H282 Mg24 N8 O116'
_chemical_formula_weight 6150.52
_chemical_name_common 'PgC3, Pro, DMF, Mg'
_chemical_name_systematic 'C-propylpyrogallol[4]arene, proline, dimethylformamide, magnesium'
_space_group_crystal_system monoclinic
_space_group_IT_number 5
_space_group_name_Hall 'C 2y'
_space_group_name_H-M_alt 'C 1 2 1'
_symmetry_space_group_name_Hall 'C 2y'
_symmetry_space_group_name_H-M 'C 1 2 1'
_atom_sites_solution_hydrogens geom
_audit_creation_method SHELXL-2014/7
_audit_update_record
;
2017-05-16 deposited with the CCDC.
2017-10-20 downloaded from the CCDC.
;
_cell_angle_alpha 90
_cell_angle_beta 119.007(2)
_cell_angle_gamma 90
_cell_formula_units_Z 2
_cell_length_a 28.6297(8)
_cell_length_b 35.3408(10)
_cell_length_c 21.5450(6)
_cell_measurement_reflns_used 9989
_cell_measurement_temperature 100(2)
_cell_measurement_theta_max 64.43
_cell_measurement_theta_min 2.48
_cell_volume 19064.7(10)
_computing_cell_refinement 'APEX2 (Bruker AXS, 2008)'
_computing_data_collection 'APEX2 (Bruker AXS, 2008)'
_computing_data_reduction 'APEX2 (Bruker AXS, 2008)'
_computing_molecular_graphics 'X-SEED, Barbour, 2001'
_computing_publication_material 'CIFTAB (Sheldrick, 2013)'
_computing_structure_refinement 'SHELXL-2013 (Sheldrick, 2013)'
_computing_structure_solution 'SHELXS-2013 (Sheldrick, 2013)'
_diffrn_ambient_temperature 100(2)
_diffrn_measured_fraction_theta_full 0.990
_diffrn_measured_fraction_theta_max 0.990
_diffrn_measurement_device_type 'Bruker APEXII CCD area detector'
_diffrn_measurement_method 'omega scans'
_diffrn_radiation_type CuK\a
_diffrn_radiation_wavelength 1.54178
_diffrn_reflns_av_R_equivalents 0.0647
_diffrn_reflns_av_unetI/netI 0.0462
_diffrn_reflns_Laue_measured_fraction_full 0.990
_diffrn_reflns_Laue_measured_fraction_max 0.990
_diffrn_reflns_limit_h_max 33
_diffrn_reflns_limit_h_min -33
_diffrn_reflns_limit_k_max 37
_diffrn_reflns_limit_k_min -40
_diffrn_reflns_limit_l_max 23
_diffrn_reflns_limit_l_min -25
_diffrn_reflns_number 220863
_diffrn_reflns_point_group_measured_fraction_full 0.976
_diffrn_reflns_point_group_measured_fraction_max 0.976
_diffrn_reflns_theta_full 65.214
_diffrn_reflns_theta_max 65.214
_diffrn_reflns_theta_min 2.162
_diffrn_standards_decay_% 0.0
_exptl_absorpt_coefficient_mu 1.052
_exptl_absorpt_correction_T_max 0.949
_exptl_absorpt_correction_T_min 0.745
_exptl_absorpt_correction_type multi-scan
_exptl_absorpt_process_details
;
 Data were corrected for decay and absorption using the program SADABS 
 (Sheldrick, G. M. (2003). SADABS. Version 2.10. University of
 G\"ottingen, Germany).
;
_exptl_crystal_colour blue
_exptl_crystal_density_diffrn 1.071
_exptl_crystal_description plate
_exptl_crystal_F_000 6420
_exptl_crystal_size_max 0.200
_exptl_crystal_size_mid 0.200
_exptl_crystal_size_min 0.050
_refine_diff_density_max 0.825
_refine_diff_density_min -0.543
_refine_diff_density_rms 0.090
_refine_ls_abs_structure_details
;
 Flack x determined using 8829 quotients [(I+)-(I-)]/[(I+)+(I-)]
 (Parsons, Flack and Wagner, Acta Cryst. B69 (2013) 249-259).
;
_refine_ls_abs_structure_Flack 0.230(18)
_refine_ls_extinction_method none
_refine_ls_goodness_of_fit_ref 1.027
_refine_ls_hydrogen_treatment constr
_refine_ls_matrix_type full
_refine_ls_number_parameters 1903
_refine_ls_number_reflns 31872
_refine_ls_number_restraints 1
_refine_ls_restrained_S_all 1.027
_refine_ls_R_factor_all 0.1164
_refine_ls_R_factor_gt 0.0867
_refine_ls_shift/su_max 0.007
_refine_ls_shift/su_mean 0.000
_refine_ls_structure_factor_coef Fsqd
_refine_ls_weighting_details 'w=1/[\s^2^(Fo^2^)+(0.1848P)^2^+24.9758P] where P=(Fo^2^+2Fc^2^)/3'
_refine_ls_weighting_scheme calc
_refine_ls_wR_factor_gt 0.2418
_refine_ls_wR_factor_ref 0.2736
_reflns_Friedel_coverage 0.937
_reflns_Friedel_fraction_full 0.961
_reflns_Friedel_fraction_max 0.961
_reflns_number_gt 23018
_reflns_number_total 31872
_reflns_threshold_expression 'I > 2\s(I)'
_cod_data_source_file c7cc07390a2.cif
_cod_data_source_block 1_CCDC2
_cod_database_code 7120809
_shelx_shelxl_version_number 2014/7
_shelx_space_group_comment
;
The symmetry employed for this shelxl refinement is uniquely defined
by the following loop, which should always be used as a source of
symmetry information in preference to the above space-group names.
They are only intended as comments.
;
_shelx_estimated_absorpt_t_min 0.817
_shelx_estimated_absorpt_t_max 0.949

loop_
_space_group_symop_operation_xyz
'x, y, z'
'-x, y, -z'
'x+1/2, y+1/2, z'
'-x+1/2, y+1/2, -z'

loop_
_atom_site_label
_atom_site_type_symbol
_atom_site_fract_x
_atom_site_fract_y
_atom_site_fract_z
_atom_site_U_iso_or_equiv
_atom_site_adp_type
_atom_site_occupancy
_atom_site_site_symmetry_order
_atom_site_calc_flag
_atom_site_refinement_flags_posn
_atom_site_refinement_flags_adp
Mg6 Mg 0.41451(12) 0.29421(8) 0.49974(16) 0.0412(7) Uani 1 1 d . .
Mg5 Mg 0.58579(13) 0.70157(8) 0.50132(17) 0.0466(7) Uani 1 1 d . .
Mg7 Mg 0.26835(11) 0.49920(10) 0.11739(14) 0.0489(6) Uani 1 1 d . .
Mg1 Mg 0.56701(13) 0.55057(8) 0.24095(18) 0.0464(7) Uani 1 1 d . .
Mg4 Mg 0.64020(15) 0.64781(10) 0.4017(2) 0.0613(9) Uani 1 1 d . .
Mg12 Mg 0.28132(15) 0.64966(10) 0.39789(18) 0.0588(9) Uani 1 1 d . .
Mg2 Mg 0.43726(12) 0.49832(10) 0.13379(18) 0.0659(8) Uani 1 1 d . .
Mg3 Mg 0.56624(15) 0.44503(9) 0.2348(3) 0.0735(13) Uani 1 1 d . .
Mg11 Mg 0.70472(15) 0.35876(10) 0.59993(18) 0.0602(9) Uani 1 1 d . .
Mg8 Mg 0.2242(2) 0.44506(9) 0.2284(3) 0.0803(14) Uani 1 1 d . .
Mg9 Mg 0.78806(18) 0.55280(9) 0.7841(2) 0.0667(10) Uani 1 1 d . .
Mg10 Mg 0.63269(18) 0.35294(14) 0.4016(2) 0.0857(15) Uani 1 1 d . .
O8C O 0.3492(3) 0.3175(2) 0.4182(3) 0.0509(16) Uani 1 1 d . .
O4A O 0.6820(3) 0.38058(16) 0.3740(3) 0.0445(15) Uani 1 1 d . .
O9B O 0.2637(2) 0.65812(16) 0.2953(3) 0.0415(14) Uani 1 1 d . .
O7A O 0.8132(3) 0.43191(16) 0.7140(3) 0.0453(15) Uani 1 1 d . .
O5C O 0.2506(3) 0.45417(16) 0.1609(4) 0.0562(18) Uani 1 1 d . .
O4C O 0.2951(3) 0.45718(17) 0.0769(4) 0.0533(17) Uani 1 1 d . .
O6A O 0.7775(2) 0.38117(16) 0.6211(3) 0.0424(14) Uani 1 1 d . .
O5B O 0.5894(3) 0.67847(18) 0.4184(4) 0.0508(16) Uani 1 1 d . .
O9C O 0.4285(2) 0.27545(16) 0.4205(3) 0.0395(14) Uani 1 1 d . .
O6C O 0.2283(3) 0.38965(16) 0.2026(4) 0.0508(17) Uani 1 1 d . .
O10C O 0.5136(2) 0.27200(17) 0.4208(3) 0.0412(14) Uani 1 1 d . .
O1A O 0.6480(3) 0.56489(16) 0.2848(4) 0.0545(18) Uani 1 1 d . .
O12C O 0.5839(3) 0.33876(18) 0.2946(3) 0.0467(15) Uani 1 1 d . .
O6B O 0.5141(3) 0.72189(17) 0.4222(3) 0.0464(15) Uani 1 1 d . .
O5A O 0.6929(2) 0.36204(16) 0.5010(3) 0.0465(15) Uani 1 1 d . .
O10A O 0.7828(3) 0.61507(16) 0.6259(3) 0.0453(15) Uani 1 1 d . .
O4B O 0.5854(2) 0.65637(15) 0.2988(3) 0.0405(14) Uani 1 1 d . .
O7B O 0.4256(3) 0.72284(17) 0.4194(3) 0.0436(14) Uani 1 1 d . .
C28C C 0.4992(4) 0.3165(2) 0.1570(4) 0.0341(19) Uani 1 1 d . .
H28C H 0.5361 0.3230 0.1665 0.041 Uiso 1 1 calc R U
O6O O 0.3751(3) 0.2435(2) 0.4956(4) 0.0598(19) Uani 1 1 d . .
O3C O 0.3826(3) 0.45608(16) 0.0838(4) 0.0528(17) Uani 1 1 d . .
O5O O 0.6217(3) 0.75211(18) 0.4953(4) 0.0565(18) Uani 1 1 d . .
O1C O 0.5449(3) 0.39051(17) 0.2066(4) 0.062(2) Uani 1 1 d . .
O3A O 0.6457(2) 0.43200(16) 0.2861(4) 0.0444(15) Uani 1 1 d . .
O1B O 0.3837(3) 0.54047(17) 0.0822(4) 0.0502(16) Uani 1 1 d . .
O3B O 0.5457(3) 0.60610(17) 0.2095(3) 0.0470(15) Uani 1 1 d . .
O11A O 0.7016(3) 0.64116(19) 0.5003(4) 0.0562(18) Uani 1 1 d . .
O11C O 0.5932(3) 0.3125(2) 0.4184(3) 0.0535(17) Uani 1 1 d . .
C10A C 0.7287(4) 0.3926(2) 0.4324(5) 0.040(2) Uani 1 1 d . .
C19C C 0.3848(3) 0.2827(2) 0.3538(5) 0.0310(18) Uani 1 1 d . .
O7C O 0.2638(2) 0.34031(16) 0.2957(3) 0.0433(14) Uani 1 1 d . .
C14C C 0.2447(4) 0.3145(2) 0.1577(4) 0.038(2) Uani 1 1 d . .
H14C H 0.2149 0.3197 0.1681 0.046 Uiso 1 1 calc R U
O9A O 0.8139(3) 0.56521(15) 0.7145(4) 0.0480(16) Uani 1 1 d . .
C20C C 0.3796(3) 0.2689(2) 0.2910(5) 0.038(2) Uani 1 1 d . .
C23B C 0.2560(4) 0.6453(2) 0.1314(5) 0.041(2) Uani 1 1 d . .
O2B O 0.4882(3) 0.54303(17) 0.1809(4) 0.0611(19) Uani 1 1 d . .
O12B O 0.2919(3) 0.54104(15) 0.0709(3) 0.0481(16) Uani 1 1 d . .
C2C C 0.4636(4) 0.3539(2) 0.1312(5) 0.038(2) Uani 1 1 d . .
C9A C 0.7681(3) 0.4113(2) 0.4317(5) 0.038(2) Uani 1 1 d . .
C19B C 0.2994(4) 0.6821(2) 0.2933(5) 0.039(2) Uani 1 1 d . .
C1C C 0.4121(4) 0.3542(2) 0.0900(5) 0.042(2) Uani 1 1 d . .
H1C H 0.3945 0.3307 0.0726 0.051 Uiso 1 1 calc R U
C22B C 0.2814(3) 0.6430(2) 0.0870(5) 0.040(2) Uani 1 1 d . .
H22B H 0.2899 0.6659 0.0717 0.049 Uiso 1 1 calc R U
O8A O 0.7933(3) 0.4989(2) 0.7571(4) 0.0657(17) Uani 1 1 d . .
C12A C 0.7782(4) 0.3921(2) 0.5630(5) 0.043(2) Uani 1 1 d . .
O12A O 0.6869(3) 0.61674(17) 0.3741(3) 0.0455(15) Uani 1 1 d . .
C10C C 0.2833(4) 0.4221(2) 0.0912(5) 0.042(2) Uani 1 1 d . .
O2A O 0.5953(2) 0.4970(2) 0.2607(4) 0.0682(18) Uani 1 1 d . .
O10B O 0.2236(3) 0.60943(17) 0.1985(4) 0.0501(16) Uani 1 1 d . .
O8B O 0.3449(3) 0.68148(18) 0.4155(3) 0.0479(16) Uani 1 1 d . .
C7C C 0.3209(4) 0.3885(2) 0.0228(5) 0.043(2) Uani 1 1 d . .
H7C H 0.3122 0.4135 -0.0021 0.051 Uiso 1 1 calc R U
O9O O 0.8668(4) 0.5536(2) 0.8702(5) 0.083(2) Uani 1 1 d . .
C13B C 0.4677(3) 0.7272(2) 0.2940(4) 0.0338(19) Uani 1 1 d . .
C6C C 0.3802(4) 0.3881(2) 0.0694(5) 0.041(2) Uani 1 1 d . .
C18C C 0.3444(3) 0.3058(2) 0.3570(5) 0.035(2) Uani 1 1 d . .
C15B C 0.3332(3) 0.71823(18) 0.2288(4) 0.0294(17) Uani 1 1 d . .
H15B H 0.3292 0.7281 0.1855 0.035 Uiso 1 1 calc R U
C15C C 0.3350(4) 0.2790(2) 0.2288(5) 0.045(2) Uani 1 1 d . .
H15C H 0.3315 0.2697 0.1854 0.054 Uiso 1 1 calc R U
C3A C 0.6775(4) 0.5319(3) 0.3027(6) 0.052(3) Uani 1 1 d . .
C7A C 0.7611(4) 0.4233(2) 0.3562(5) 0.0373(19) Uani 1 1 d . .
H7A H 0.7363 0.4046 0.3205 0.045 Uiso 1 1 calc R U
O3I O 0.5533(4) 0.4371(2) 0.3235(6) 0.088(3) Uani 1 1 d . .
C8B C 0.4634(4) 0.71631(19) 0.2300(5) 0.0358(19) Uani 1 1 d . .
H8B H 0.4339 0.7245 0.1868 0.043 Uiso 1 1 calc R U
C26C C 0.5463(4) 0.3154(2) 0.2929(5) 0.041(2) Uani 1 1 d . .
C14B C 0.4242(4) 0.7529(2) 0.2937(5) 0.042(2) Uani 1 1 d . .
H14B H 0.4415 0.7658 0.3409 0.050 Uiso 1 1 calc R U
C19A C 0.8278(4) 0.5314(2) 0.6926(6) 0.045(2) Uani 1 1 d . .
O7O O 0.1924(3) 0.4946(3) 0.0197(4) 0.093(3) Uani 1 1 d . .
C20B C 0.2942(3) 0.6944(2) 0.2265(5) 0.038(2) Uani 1 1 d . .
C27C C 0.5026(4) 0.3028(2) 0.2252(5) 0.038(2) Uani 1 1 d . .
C11A C 0.7339(4) 0.3814(3) 0.4988(5) 0.045(2) Uani 1 1 d . .
C11C C 0.2596(4) 0.4214(2) 0.1373(5) 0.041(2) Uani 1 1 d . .
C22A C 0.8162(4) 0.5716(2) 0.4938(6) 0.043(2) Uani 1 1 d . .
H22A H 0.8428 0.5563 0.4919 0.052 Uiso 1 1 calc R U
C21A C 0.8674(3) 0.5700(3) 0.6280(6) 0.045(2) Uani 1 1 d . .
H21A H 0.8719 0.5894 0.6642 0.054 Uiso 1 1 calc R U
C9C C 0.2930(4) 0.3879(2) 0.0658(5) 0.043(2) Uani 1 1 d . .
O11B O 0.2395(3) 0.54356(17) 0.1464(4) 0.0600(19) Uani 1 1 d . .
C16A C 0.8548(3) 0.4635(2) 0.6538(5) 0.040(2) Uani 1 1 d . .
C6A C 0.7329(4) 0.4632(2) 0.3359(5) 0.044(2) Uani 1 1 d . .
C9B C 0.5029(4) 0.6930(2) 0.2289(5) 0.039(2) Uani 1 1 d . .
C12B C 0.5073(3) 0.7140(2) 0.3567(5) 0.0352(19) Uani 1 1 d . .
C32A C 0.9189(3) 0.4255(3) 0.6271(5) 0.047(2) Uani 1 1 d . .
H32A H 0.9232 0.4004 0.6099 0.057 Uiso 1 1 calc R U
H32B H 0.9169 0.4446 0.5924 0.057 Uiso 1 1 calc R U
C13A C 0.8168(3) 0.4120(2) 0.5587(5) 0.038(2) Uani 1 1 d . .
C16B C 0.3788(3) 0.7286(2) 0.2928(4) 0.0330(18) Uani 1 1 d . .
N2S N 0.6239(4) 0.8029(2) 0.4325(5) 0.064(2) Uani 1 1 d . .
O7I O 0.3370(3) 0.5136(2) 0.2142(4) 0.081(2) Uani 1 1 d . .
C24B C 0.2448(4) 0.6119(2) 0.1514(5) 0.045(2) Uani 1 1 d . .
O9I O 0.7055(4) 0.5477(3) 0.6985(6) 0.107(3) Uani 1 1 d . .
O2C O 0.4865(3) 0.4548(2) 0.1767(6) 0.094(3) Uani 1 1 d . .
C33B C 0.4479(4) 0.8117(2) 0.2443(6) 0.052(3) Uani 1 1 d . .
H33A H 0.4660 0.8234 0.2921 0.063 Uiso 1 1 calc R U
H33B H 0.4749 0.7970 0.2383 0.063 Uiso 1 1 calc R U
O10I O 0.5739(3) 0.3886(3) 0.4020(5) 0.082(2) Uani 1 1 d . .
O4O O 0.6820(3) 0.6989(2) 0.3921(4) 0.0698(19) Uani 1 1 d . .
C25C C 0.5496(4) 0.3015(3) 0.3552(5) 0.049(2) Uani 1 1 d . .
C29A C 0.8125(4) 0.4226(3) 0.3527(6) 0.046(2) Uani 1 1 d . .
H29A H 0.8065 0.4354 0.3085 0.055 Uiso 1 1 calc R U
H29B H 0.8399 0.4372 0.3932 0.055 Uiso 1 1 calc R U
C23A C 0.8237(3) 0.5826(2) 0.5616(5) 0.037(2) Uani 1 1 d . .
O4I O 0.6145(4) 0.5957(2) 0.4239(6) 0.093(3) Uani 1 1 d . .
C16C C 0.2931(4) 0.3029(2) 0.2259(5) 0.039(2) Uani 1 1 d . .
C3C C 0.4910(4) 0.3880(3) 0.1599(5) 0.049(2) Uani 1 1 d . .
C21C C 0.4229(3) 0.2439(2) 0.2941(5) 0.0331(18) Uani 1 1 d . .
H21C H 0.4398 0.2309 0.3412 0.040 Uiso 1 1 calc R U
C5A C 0.6773(3) 0.4636(2) 0.3046(5) 0.0366(19) Uani 1 1 d . .
O12O O 0.2342(4) 0.6978(2) 0.3872(5) 0.084(2) Uani 1 1 d . .
C11B C 0.5477(4) 0.6907(2) 0.3566(5) 0.041(2) Uani 1 1 d . .
C5B C 0.4930(4) 0.6092(2) 0.1645(5) 0.043(2) Uani 1 1 d . .
O6I O 0.4528(3) 0.3487(2) 0.5023(5) 0.080(2) Uani 1 1 d . .
C2A C 0.7328(3) 0.5324(2) 0.3393(5) 0.0370(19) Uani 1 1 d . .
C10B C 0.5450(3) 0.6810(2) 0.2913(5) 0.0361(19) Uani 1 1 d . .
C27B C 0.2936(3) 0.6096(2) 0.0663(5) 0.0346(18) Uani 1 1 d . .
C24C C 0.5104(4) 0.2811(3) 0.3553(5) 0.043(2) Uani 1 1 d . .
C32C C 0.2267(4) 0.2851(2) 0.1016(5) 0.045(2) Uani 1 1 d . .
H32C H 0.2242 0.2606 0.1223 0.054 Uiso 1 1 calc R U
H32D H 0.2542 0.2823 0.0867 0.054 Uiso 1 1 calc R U
C12C C 0.2474(4) 0.3881(2) 0.1584(5) 0.041(2) Uani 1 1 d . .
C5C C 0.4091(4) 0.4207(3) 0.0974(6) 0.052(3) Uani 1 1 d . .
C22C C 0.4650(4) 0.2805(2) 0.2297(5) 0.0374(19) Uani 1 1 d . .
H22C H 0.4356 0.2727 0.1860 0.045 Uiso 1 1 calc R U
C15A C 0.8666(3) 0.4975(3) 0.6330(4) 0.0428(16) Uani 1 1 d . .
H15A H 0.8838 0.4971 0.6049 0.051 Uiso 1 1 calc R U
C4C C 0.4623(5) 0.4228(3) 0.1431(7) 0.067(3) Uani 1 1 d . .
C3B C 0.4087(4) 0.5748(2) 0.0990(5) 0.040(2) Uani 1 1 d . .
O1I O 0.5714(4) 0.5529(3) 0.3390(5) 0.090(3) Uani 1 1 d . .
C32B C 0.4038(4) 0.7842(2) 0.2397(5) 0.038(2) Uani 1 1 d . .
H32E H 0.3769 0.7990 0.2459 0.046 Uiso 1 1 calc R U
H32F H 0.3855 0.7729 0.1917 0.046 Uiso 1 1 calc R U
C20A C 0.8540(4) 0.5330(2) 0.6519(5) 0.042(2) Uani 1 1 d . .
C38C C 0.4761(5) 0.2852(2) 0.0975(6) 0.051(2) Uani 1 1 d . .
H38A H 0.4393 0.2787 0.0870 0.062 Uiso 1 1 calc R U
H38B H 0.4743 0.2954 0.0536 0.062 Uiso 1 1 calc R U
C4A C 0.6494(3) 0.4991(3) 0.2887(4) 0.0488(18) Uani 1 1 d . .
C23C C 0.4654(3) 0.2681(2) 0.2913(5) 0.039(2) Uani 1 1 d . .
C17C C 0.3001(3) 0.3166(2) 0.2894(5) 0.0347(18) Uani 1 1 d . .
N1W N 0.4652(4) 0.5638(3) 0.3089(7) 0.091(4) Uani 1 1 d . .
H1W1 H 0.4869 0.5535 0.3522 0.110 Uiso 1 1 calc R U
H1W2 H 0.4728 0.5531 0.2765 0.110 Uiso 1 1 calc R U
C29C C 0.2997(4) 0.3580(3) -0.0365(5) 0.051(2) Uani 1 1 d . .
H29C H 0.3213 0.3586 -0.0611 0.061 Uiso 1 1 calc R U
H29D H 0.3039 0.3327 -0.0149 0.061 Uiso 1 1 calc R U
C25A C 0.7373(4) 0.6175(2) 0.4979(5) 0.042(2) Uani 1 1 d . .
C24A C 0.7819(4) 0.6050(2) 0.5614(5) 0.041(2) Uani 1 1 d . .
C8A C 0.8119(4) 0.4218(2) 0.4943(5) 0.038(2) Uani 1 1 d . .
H8A H 0.8395 0.4361 0.4929 0.046 Uiso 1 1 calc R U
O12I O 0.3322(5) 0.6018(3) 0.4050(8) 0.134(5) Uani 1 1 d . .
C30C C 0.2410(6) 0.3644(4) -0.0907(7) 0.082(4) Uani 1 1 d . .
H30A H 0.2190 0.3643 -0.0667 0.099 Uiso 1 1 calc R U
H30B H 0.2365 0.3891 -0.1145 0.099 Uiso 1 1 calc R U
C18A C 0.8166(4) 0.4988(3) 0.7149(4) 0.051(2) Uani 1 1 d . .
O3O O 0.5685(4) 0.4537(3) 0.1389(6) 0.103(3) Uani 1 1 d . .
C1A C 0.7593(3) 0.4965(3) 0.3553(4) 0.0425(17) Uani 1 1 d . .
H1A H 0.7972 0.4960 0.3806 0.051 Uiso 1 1 calc R U
O2I O 0.4165(4) 0.5041(4) 0.2211(5) 0.102(3) Uani 1 1 d . .
C29B C 0.4811(4) 0.7098(3) 0.1012(5) 0.049(2) Uani 1 1 d . .
H29E H 0.4445 0.7180 0.0888 0.059 Uiso 1 1 calc R U
H29F H 0.4797 0.6986 0.0582 0.059 Uiso 1 1 calc R U
C17A C 0.8293(4) 0.4627(2) 0.6938(5) 0.040(2) Uani 1 1 d . .
C6B C 0.4681(4) 0.6437(3) 0.1356(5) 0.043(2) Uani 1 1 d . .
O2O O 0.4544(4) 0.5036(3) 0.0436(6) 0.115(4) Uani 1 1 d . .
C21B C 0.2461(3) 0.6832(2) 0.1559(5) 0.0374(19) Uani 1 1 d . .
H21B H 0.2155 0.6794 0.1656 0.045 Uiso 1 1 calc R U
C35B C 0.2284(4) 0.7149(2) 0.0978(5) 0.045(2) Uani 1 1 d . .
H35A H 0.2242 0.7391 0.1180 0.054 Uiso 1 1 calc R U
H35B H 0.2569 0.7185 0.0849 0.054 Uiso 1 1 calc R U
C13C C 0.2589(4) 0.3523(2) 0.1326(4) 0.038(2) Uani 1 1 d . .
O11I O 0.6643(4) 0.4044(3) 0.6023(6) 0.106(3) Uani 1 1 d . .
C18B C 0.3428(4) 0.6926(3) 0.3539(5) 0.048(2) Uani 1 1 d . .
C14A C 0.8669(3) 0.4258(2) 0.6291(5) 0.038(2) Uani 1 1 d . .
H14A H 0.8715 0.4069 0.6661 0.046 Uiso 1 1 calc R U
C2B C 0.3831(4) 0.6105(3) 0.0690(5) 0.043(2) Uani 1 1 d . .
C39C C 0.5090(4) 0.2506(3) 0.1187(5) 0.048(2) Uani 1 1 d . .
H39A H 0.5133 0.2419 0.1649 0.058 Uiso 1 1 calc R U
H39B H 0.5449 0.2569 0.1257 0.058 Uiso 1 1 calc R U
C35C C 0.4026(4) 0.2120(2) 0.2349(6) 0.053(3) Uani 1 1 d . .
H35C H 0.3732 0.1977 0.2357 0.064 Uiso 1 1 calc R U
H35D H 0.3885 0.2239 0.1876 0.064 Uiso 1 1 calc R U
C38A C 0.8154(4) 0.5678(3) 0.3541(6) 0.051(2) Uani 1 1 d . .
H38C H 0.8351 0.5916 0.3744 0.061 Uiso 1 1 calc R U
H38D H 0.8383 0.5466 0.3828 0.061 Uiso 1 1 calc R U
C8C C 0.2807(3) 0.3534(2) 0.0908(4) 0.0353(19) Uani 1 1 d . .
H8C H 0.2887 0.3300 0.0762 0.042 Uiso 1 1 calc R U
C36B C 0.1777(4) 0.7062(3) 0.0327(5) 0.050(2) Uani 1 1 d . .
H36A H 0.1486 0.7036 0.0447 0.060 Uiso 1 1 calc R U
H36B H 0.1812 0.6820 0.0124 0.060 Uiso 1 1 calc R U
C25B C 0.2542(4) 0.5767(3) 0.1263(6) 0.051(2) Uani 1 1 d . .
C4Q C 0.3965(6) 0.3845(4) 0.2759(9) 0.101(5) Uani 1 1 d . .
H4Q1 H 0.3823 0.3819 0.3094 0.121 Uiso 1 1 calc R U
H4Q2 H 0.3749 0.3685 0.2338 0.121 Uiso 1 1 calc R U
C1B C 0.4121(4) 0.6429(2) 0.0885(4) 0.0350(19) Uani 1 1 d . .
H1B H 0.3941 0.6662 0.0698 0.042 Uiso 1 1 calc R U
C28A C 0.7626(4) 0.5680(2) 0.3603(5) 0.039(2) Uani 1 1 d . .
H28A H 0.7388 0.5872 0.3250 0.047 Uiso 1 1 calc R U
C38B C 0.3016(4) 0.6387(3) -0.0368(5) 0.051(2) Uani 1 1 d . .
H38E H 0.3086 0.6639 -0.0137 0.061 Uiso 1 1 calc R U
H38F H 0.3228 0.6371 -0.0620 0.061 Uiso 1 1 calc R U
O5I O 0.5496(7) 0.6480(3) 0.5063(7) 0.142(5) Uani 1 1 d . .
C27A C 0.7720(4) 0.5820(2) 0.4302(6) 0.041(2) Uani 1 1 d . .
C4B C 0.4626(4) 0.5757(2) 0.1477(5) 0.042(2) Uani 1 1 d . .
C17B C 0.3827(4) 0.7159(2) 0.3561(5) 0.041(2) Uani 1 1 d . .
C28B C 0.3215(4) 0.6084(2) 0.0206(4) 0.044(2) Uani 1 1 d . .
H28B H 0.3132 0.5833 -0.0038 0.052 Uiso 1 1 calc R U
C36A C 0.9689(4) 0.5612(4) 0.6997(8) 0.084(4) Uani 1 1 d . .
H36C H 0.9709 0.5815 0.7327 0.100 Uiso 1 1 calc R U
H36D H 0.9637 0.5369 0.7185 0.100 Uiso 1 1 calc R U
C35A C 0.9197(4) 0.5685(3) 0.6271(6) 0.058(3) Uani 1 1 d . .
H35E H 0.9248 0.5928 0.6083 0.069 Uiso 1 1 calc R U
H35F H 0.9176 0.5482 0.5941 0.069 Uiso 1 1 calc R U
C1Q C 0.5428(6) 0.4120(4) 0.3584(7) 0.077(3) Uani 1 1 d . .
C26B C 0.2793(4) 0.5760(2) 0.0892(5) 0.046(2) Uani 1 1 d . .
C2W C 0.4047(4) 0.5576(3) 0.2873(7) 0.072(3) Uani 1 1 d . .
H2W H 0.4008 0.5524 0.3302 0.086 Uiso 1 1 calc R U
C7B C 0.4995(4) 0.6795(2) 0.1591(5) 0.042(2) Uani 1 1 d . .
H7B H 0.5368 0.6727 0.1707 0.051 Uiso 1 1 calc R U
C31C C 0.2242(16) 0.3338(11) -0.1429(19) 0.250 Uiso 1 1 d . U
H31A H 0.1866 0.3373 -0.1783 0.375 Uiso 1 1 calc R U
H31B H 0.2461 0.3342 -0.1665 0.375 Uiso 1 1 calc R U
H31C H 0.2287 0.3094 -0.1189 0.375 Uiso 1 1 calc R U
C33A C 0.9676(4) 0.4333(3) 0.6970(6) 0.065(3) Uani 1 1 d . .
H33C H 0.9707 0.4139 0.7319 0.079 Uiso 1 1 calc R U
H33D H 0.9638 0.4583 0.7149 0.079 Uiso 1 1 calc R U
C5Q C 0.3944(7) 0.4242(5) 0.2546(11) 0.131(7) Uani 1 1 d . .
H5Q1 H 0.3698 0.4389 0.2655 0.157 Uiso 1 1 calc R U
H5Q2 H 0.3821 0.4261 0.2032 0.157 Uiso 1 1 calc R U
C5P C 0.6616(7) 0.4667(4) 0.4632(10) 0.103(5) Uani 1 1 d . .
H5P1 H 0.6546 0.4444 0.4850 0.124 Uiso 1 1 calc R U
H5P2 H 0.6722 0.4580 0.4280 0.124 Uiso 1 1 calc R U
C4S C 0.6137(4) 0.7679(3) 0.4410(6) 0.057(2) Uani 1 1 d . .
C30B C 0.5192(6) 0.7458(3) 0.1246(8) 0.073(3) Uani 1 1 d . .
H30C H 0.5012 0.7655 0.0879 0.088 Uiso 1 1 calc R U
H30D H 0.5215 0.7556 0.1690 0.088 Uiso 1 1 calc R U
C3Q C 0.4507(6) 0.3733(3) 0.3088(11) 0.110(6) Uani 1 1 d . .
H3Q1 H 0.4597 0.3635 0.2728 0.132 Uiso 1 1 calc R U
H3Q2 H 0.4575 0.3531 0.3439 0.132 Uiso 1 1 calc R U
C37B C 0.1638(5) 0.7383(4) -0.0228(6) 0.081(4) Uani 1 1 d . .
H37A H 0.1302 0.7322 -0.0656 0.121 Uiso 1 1 calc R U
H37B H 0.1599 0.7623 -0.0028 0.121 Uiso 1 1 calc R U
H37C H 0.1924 0.7406 -0.0350 0.121 Uiso 1 1 calc R U
O8I O 0.3034(7) 0.4456(4) 0.3192(9) 0.175(7) Uani 1 1 d . .
C34C C 0.1578(7) 0.2648(3) -0.0217(7) 0.105(6) Uani 1 1 d . .
H34A H 0.1232 0.2717 -0.0619 0.158 Uiso 1 1 calc R U
H34B H 0.1849 0.2643 -0.0370 0.158 Uiso 1 1 calc R U
H34C H 0.1552 0.2397 -0.0041 0.158 Uiso 1 1 calc R U
O1O O 0.5665(6) 0.5431(4) 0.1374(6) 0.150(6) Uani 1 1 d . .
C34B C 0.4264(6) 0.8417(4) 0.1904(8) 0.099(5) Uani 1 1 d . .
H34D H 0.4556 0.8581 0.1955 0.148 Uiso 1 1 calc R U
H34E H 0.4092 0.8302 0.1430 0.148 Uiso 1 1 calc R U
H34F H 0.4002 0.8566 0.1968 0.148 Uiso 1 1 calc R U
C1W C 0.3840(6) 0.5227(5) 0.2348(7) 0.088(4) Uani 1 1 d . .
C33C C 0.1730(5) 0.2930(3) 0.0358(6) 0.067(3) Uani 1 1 d . .
H33E H 0.1449 0.2937 0.0499 0.080 Uiso 1 1 calc R U
H33F H 0.1745 0.3183 0.0171 0.080 Uiso 1 1 calc R U
C26A C 0.7323(4) 0.6062(2) 0.4332(5) 0.044(2) Uani 1 1 d . .
C4P C 0.7029(7) 0.4898(4) 0.5164(14) 0.152(9) Uani 1 1 d . .
H4P1 H 0.7032 0.4861 0.5622 0.182 Uiso 1 1 calc R U
H4P2 H 0.7380 0.4815 0.5227 0.182 Uiso 1 1 calc R U
N1P N 0.6112(4) 0.4925(3) 0.4270(7) 0.104(4) Uani 1 1 d . .
H1P1 H 0.5986 0.4935 0.3793 0.125 Uiso 1 1 calc R U
H1P2 H 0.5850 0.4836 0.4354 0.125 Uiso 1 1 calc R U
C40C C 0.4867(7) 0.2186(3) 0.0667(7) 0.097(5) Uani 1 1 d . .
H40A H 0.5108 0.1968 0.0847 0.146 Uiso 1 1 calc R U
H40B H 0.4515 0.2115 0.0602 0.146 Uiso 1 1 calc R U
H40C H 0.4832 0.2265 0.0210 0.146 Uiso 1 1 calc R U
C6S C 0.6413(11) 0.8284(4) 0.4920(11) 0.171(11) Uani 1 1 d . .
H6S1 H 0.6475 0.8536 0.4783 0.257 Uiso 1 1 calc R U
H6S2 H 0.6138 0.8300 0.5065 0.257 Uiso 1 1 calc R U
H6S3 H 0.6746 0.8189 0.5317 0.257 Uiso 1 1 calc R U
C34A C 1.0191(4) 0.4330(4) 0.6892(7) 0.083(4) Uani 1 1 d . .
H34G H 1.0503 0.4382 0.7354 0.125 Uiso 1 1 calc R U
H34H H 1.0231 0.4081 0.6722 0.125 Uiso 1 1 calc R U
H34I H 1.0162 0.4525 0.6552 0.125 Uiso 1 1 calc R U
C36C C 0.4462(5) 0.1858(3) 0.2466(7) 0.076(4) Uani 1 1 d . .
H36E H 0.4618 0.1751 0.2951 0.091 Uiso 1 1 calc R U
H36F H 0.4746 0.1999 0.2430 0.091 Uiso 1 1 calc R U
C1P C 0.6025(6) 0.5626(4) 0.4029(9) 0.094(4) Uani 1 1 d . .
N1Q N 0.4494(5) 0.4381(3) 0.2963(7) 0.086(3) Uani 1 1 d . .
H1Q1 H 0.4497 0.4589 0.3215 0.103 Uiso 1 1 calc R U
H1Q2 H 0.4619 0.4451 0.2664 0.103 Uiso 1 1 calc R U
C30A C 0.8334(6) 0.3836(4) 0.3543(8) 0.093(4) Uani 1 1 d . .
H30E H 0.8044 0.3677 0.3183 0.111 Uiso 1 1 calc R U
H30F H 0.8450 0.3721 0.4015 0.111 Uiso 1 1 calc R U
O8O O 0.1326(9) 0.4472(5) 0.1363(9) 0.214(10) Uani 1 1 d . .
C39A C 0.8058(6) 0.5638(4) 0.2784(8) 0.092(4) Uani 1 1 d . .
H39C H 0.7856 0.5401 0.2581 0.110 Uiso 1 1 calc R U
H39D H 0.7829 0.5851 0.2499 0.110 Uiso 1 1 calc R U
C2Q C 0.4850(5) 0.4085(4) 0.3460(8) 0.087(4) Uani 1 1 d . .
H2Q H 0.4859 0.4118 0.3926 0.104 Uiso 1 1 calc R U
C37A C 1.0211(5) 0.5597(5) 0.6998(10) 0.112(6) Uani 1 1 d . .
H37D H 1.0500 0.5550 0.7481 0.169 Uiso 1 1 calc R U
H37E H 1.0202 0.5392 0.6685 0.169 Uiso 1 1 calc R U
H37F H 1.0274 0.5839 0.6827 0.169 Uiso 1 1 calc R U
C4W C 0.4218(6) 0.6252(4) 0.3005(11) 0.128(7) Uani 1 1 d . .
H4W1 H 0.4147 0.6492 0.2736 0.153 Uiso 1 1 calc R U
H4W2 H 0.4224 0.6299 0.3461 0.153 Uiso 1 1 calc R U
C37C C 0.4258(7) 0.1524(3) 0.1907(8) 0.089(4) Uani 1 1 d . .
H37G H 0.4557 0.1356 0.2000 0.134 Uiso 1 1 calc R U
H37H H 0.3981 0.1381 0.1948 0.134 Uiso 1 1 calc R U
H37I H 0.4110 0.1628 0.1427 0.134 Uiso 1 1 calc R U
C31A C 0.8812(8) 0.3839(6) 0.3390(13) 0.154(9) Uani 1 1 d . .
H31D H 0.8938 0.3580 0.3405 0.232 Uiso 1 1 calc R U
H31E H 0.8697 0.3948 0.2920 0.232 Uiso 1 1 calc R U
H31F H 0.9102 0.3992 0.3750 0.232 Uiso 1 1 calc R U
C39B C 0.2454(6) 0.6364(4) -0.0889(6) 0.078(4) Uani 1 1 d . .
H39E H 0.2241 0.6442 -0.0661 0.094 Uiso 1 1 calc R U
H39F H 0.2365 0.6097 -0.1037 0.094 Uiso 1 1 calc R U
C5W C 0.4726(11) 0.6063(5) 0.3109(12) 0.151(9) Uani 1 1 d . .
H5W1 H 0.5029 0.6139 0.3572 0.181 Uiso 1 1 calc R U
H5W2 H 0.4805 0.6142 0.2729 0.181 Uiso 1 1 calc R U
C5S C 0.6130(6) 0.8193(3) 0.3638(8) 0.087(4) Uani 1 1 d . .
H5S1 H 0.6239 0.8459 0.3704 0.131 Uiso 1 1 calc R U
H5S2 H 0.6331 0.8054 0.3451 0.131 Uiso 1 1 calc R U
H5S3 H 0.5747 0.8175 0.3301 0.131 Uiso 1 1 calc R U
C2P C 0.6303(7) 0.5313(4) 0.4607(8) 0.097(4) Uani 1 1 d . .
H2P H 0.6198 0.5348 0.4983 0.116 Uiso 1 1 calc R U
C3W C 0.3809(7) 0.5935(5) 0.2562(9) 0.126(7) Uani 1 1 d . .
H3W1 H 0.3471 0.5971 0.2574 0.152 Uiso 1 1 calc R U
H3W2 H 0.3731 0.5946 0.2061 0.152 Uiso 1 1 calc R U
C40A C 0.8533(7) 0.5632(6) 0.2704(13) 0.145(8) Uani 1 1 d . .
H40D H 0.8429 0.5606 0.2201 0.218 Uiso 1 1 calc R U
H40E H 0.8731 0.5869 0.2888 0.218 Uiso 1 1 calc R U
H40F H 0.8759 0.5418 0.2970 0.218 Uiso 1 1 calc R U
C31B C 0.5708(9) 0.7425(8) 0.1358(14) 0.224(17) Uani 1 1 d . .
H31G H 0.5887 0.7671 0.1498 0.335 Uiso 1 1 calc R U
H31H H 0.5903 0.7240 0.1736 0.335 Uiso 1 1 calc R U
H31I H 0.5699 0.7340 0.0920 0.335 Uiso 1 1 calc R U
C3P C 0.6958(7) 0.5267(5) 0.4992(12) 0.139(8) Uani 1 1 d . .
H3P1 H 0.7094 0.5331 0.4660 0.167 Uiso 1 1 calc R U
H3P2 H 0.7138 0.5429 0.5419 0.167 Uiso 1 1 calc R U
C40B C 0.2289(5) 0.6605(4) -0.1547(6) 0.085(4) Uani 1 1 d . .
H40G H 0.1906 0.6574 -0.1871 0.127 Uiso 1 1 calc R U
H40H H 0.2366 0.6872 -0.1409 0.127 Uiso 1 1 calc R U
H40I H 0.2490 0.6526 -0.1786 0.127 Uiso 1 1 calc R U

loop_
_atom_site_aniso_label
_atom_site_aniso_U_11
_atom_site_aniso_U_22
_atom_site_aniso_U_33
_atom_site_aniso_U_23
_atom_site_aniso_U_13
_atom_site_aniso_U_12
Mg6 0.0427(17) 0.0368(16) 0.0433(17) 0.0008(12) 0.0202(14) 0.0041(12)
Mg5 0.056(2) 0.0416(17) 0.0450(18) 0.0024(13) 0.0266(16) 0.0124(13)
Mg7 0.0734(17) 0.0271(12) 0.0557(14) 0.0072(14) 0.0388(14) 0.0082(16)
Mg1 0.0555(19) 0.0304(15) 0.062(2) 0.0001(12) 0.0350(16) -0.0012(12)
Mg4 0.064(2) 0.062(2) 0.059(2) -0.0001(16) 0.0309(18) 0.0293(17)
Mg12 0.063(2) 0.063(2) 0.0510(19) 0.0009(15) 0.0284(17) -0.0187(16)
Mg2 0.0545(17) 0.0260(13) 0.091(2) -0.0046(18) 0.0144(15) 0.0007(16)
Mg3 0.051(2) 0.0271(18) 0.113(3) -0.0038(17) 0.017(2) -0.0038(14)
Mg11 0.063(2) 0.073(2) 0.0483(19) -0.0046(15) 0.0293(17) -0.0293(17)
Mg8 0.155(4) 0.0243(17) 0.124(4) 0.0011(17) 0.117(3) -0.0008(18)
Mg9 0.114(3) 0.0286(17) 0.090(3) -0.0067(15) 0.075(3) -0.0037(16)
Mg10 0.083(3) 0.120(4) 0.040(2) 0.002(2) 0.019(2) -0.057(3)
O8C 0.052(4) 0.069(4) 0.034(4) -0.006(3) 0.022(3) 0.006(3)
O4A 0.048(4) 0.037(3) 0.054(4) -0.009(3) 0.028(3) -0.009(3)
O9B 0.040(3) 0.037(3) 0.052(4) 0.011(3) 0.025(3) -0.002(2)
O7A 0.063(4) 0.029(3) 0.050(4) -0.007(2) 0.031(3) -0.005(3)
O5C 0.097(5) 0.023(3) 0.068(4) -0.001(3) 0.055(4) 0.000(3)
O4C 0.066(4) 0.026(3) 0.069(5) 0.004(3) 0.034(4) -0.006(3)
O6A 0.043(4) 0.034(3) 0.046(4) -0.003(2) 0.019(3) -0.010(2)
O5B 0.049(4) 0.042(3) 0.053(4) 0.009(3) 0.018(3) 0.023(3)
O9C 0.042(3) 0.037(3) 0.042(4) -0.002(2) 0.023(3) 0.006(2)
O6C 0.067(4) 0.025(3) 0.066(4) 0.009(3) 0.036(4) 0.011(3)
O10C 0.040(3) 0.046(3) 0.038(4) 0.004(2) 0.019(3) -0.008(3)
O1A 0.070(5) 0.023(3) 0.065(5) -0.006(3) 0.028(4) 0.002(3)
O12C 0.049(4) 0.052(4) 0.046(4) -0.007(3) 0.028(3) -0.009(3)
O6B 0.053(4) 0.042(4) 0.047(4) 0.005(3) 0.026(3) 0.009(3)
O5A 0.046(4) 0.037(3) 0.059(4) 0.003(3) 0.028(3) -0.014(3)
O10A 0.059(4) 0.033(3) 0.051(4) 0.002(3) 0.033(3) 0.002(3)
O4B 0.045(4) 0.026(3) 0.054(4) -0.003(2) 0.026(3) 0.001(2)
O7B 0.045(4) 0.038(3) 0.043(4) -0.002(3) 0.018(3) -0.004(3)
C28C 0.057(6) 0.016(4) 0.043(5) -0.006(3) 0.035(5) -0.008(3)
O6O 0.064(5) 0.052(4) 0.076(5) 0.000(3) 0.045(4) -0.014(3)
O3C 0.049(4) 0.026(3) 0.066(4) -0.005(3) 0.014(3) 0.014(3)
O5O 0.058(4) 0.038(4) 0.072(5) 0.009(3) 0.031(4) 0.003(3)
O1C 0.055(4) 0.020(3) 0.100(6) -0.009(3) 0.028(4) 0.005(3)
O3A 0.037(3) 0.031(3) 0.066(4) -0.007(3) 0.026(3) 0.004(2)
O1B 0.059(4) 0.032(3) 0.060(4) -0.003(3) 0.030(4) 0.007(3)
O3B 0.049(4) 0.038(4) 0.047(4) -0.005(3) 0.018(3) 0.007(3)
O11A 0.066(4) 0.061(4) 0.045(4) 0.006(3) 0.030(3) 0.023(3)
O11C 0.041(4) 0.088(5) 0.034(4) 0.007(3) 0.020(3) -0.010(3)
C10A 0.038(5) 0.036(5) 0.049(6) 0.006(4) 0.023(5) 0.014(4)
C19C 0.030(4) 0.016(4) 0.048(5) -0.004(3) 0.020(4) -0.003(3)
O7C 0.045(4) 0.031(3) 0.050(4) 0.010(2) 0.020(3) 0.004(2)
C14C 0.057(6) 0.014(4) 0.039(5) -0.003(3) 0.020(4) -0.009(3)
O9A 0.063(4) 0.021(3) 0.080(5) -0.008(3) 0.050(4) 0.001(3)
C20C 0.035(5) 0.025(4) 0.051(6) -0.004(4) 0.019(4) -0.006(3)
C23B 0.051(5) 0.023(4) 0.051(6) 0.001(3) 0.026(5) 0.000(4)
O2B 0.060(4) 0.031(3) 0.072(5) 0.016(3) 0.016(4) 0.008(3)
O12B 0.093(5) 0.020(3) 0.049(4) 0.003(2) 0.049(4) 0.000(3)
C2C 0.065(6) 0.020(4) 0.045(5) -0.004(3) 0.039(5) -0.002(4)
C9A 0.037(5) 0.031(4) 0.050(5) 0.001(3) 0.024(4) 0.008(3)
C19B 0.044(5) 0.023(4) 0.049(6) -0.006(3) 0.021(5) 0.000(3)
C1C 0.053(6) 0.033(5) 0.042(5) -0.009(4) 0.025(5) 0.000(4)
C22B 0.039(5) 0.038(5) 0.033(5) 0.007(3) 0.009(4) -0.002(4)
O8A 0.111(5) 0.027(3) 0.098(4) -0.003(4) 0.081(4) 0.002(4)
C12A 0.042(5) 0.033(5) 0.059(6) 0.001(4) 0.028(5) 0.012(4)
O12A 0.050(4) 0.041(3) 0.042(4) -0.003(3) 0.019(3) -0.001(3)
C10C 0.056(6) 0.022(4) 0.044(5) -0.001(3) 0.020(5) -0.001(4)
O2A 0.043(3) 0.030(3) 0.114(5) -0.009(4) 0.024(3) 0.007(3)
O10B 0.077(5) 0.037(3) 0.063(4) 0.007(3) 0.054(4) 0.013(3)
O8B 0.058(4) 0.046(4) 0.046(4) -0.003(3) 0.030(3) -0.014(3)
C7C 0.041(5) 0.025(4) 0.058(6) -0.004(4) 0.021(5) 0.008(3)
O9O 0.077(6) 0.070(5) 0.091(6) 0.003(4) 0.032(5) 0.012(4)
C13B 0.043(5) 0.031(4) 0.039(5) -0.005(3) 0.029(4) -0.010(3)
C6C 0.058(6) 0.032(5) 0.037(5) -0.008(3) 0.026(5) -0.001(4)
C18C 0.023(4) 0.022(4) 0.054(6) 0.013(3) 0.015(4) 0.005(3)
C15B 0.046(5) 0.008(3) 0.038(5) -0.003(3) 0.024(4) 0.003(3)
C15C 0.044(6) 0.030(5) 0.049(6) -0.018(4) 0.012(5) -0.012(4)
C3A 0.069(7) 0.028(5) 0.065(7) 0.005(4) 0.037(6) -0.005(4)
C7A 0.047(5) 0.030(4) 0.044(5) 0.000(3) 0.030(4) 0.005(3)
O3I 0.087(6) 0.066(5) 0.124(8) -0.003(5) 0.061(6) -0.002(4)
C8B 0.051(5) 0.012(4) 0.041(5) 0.004(3) 0.020(4) -0.007(3)
C26C 0.053(6) 0.030(4) 0.048(6) 0.002(4) 0.031(5) 0.001(4)
C14B 0.048(6) 0.031(5) 0.043(5) 0.002(3) 0.019(5) -0.004(4)
C19A 0.049(6) 0.034(5) 0.070(7) -0.013(4) 0.043(5) -0.007(4)
O7O 0.090(5) 0.126(7) 0.062(4) 0.017(5) 0.036(4) 0.058(6)
C20B 0.038(5) 0.022(4) 0.047(5) 0.001(3) 0.015(4) 0.000(3)
C27C 0.038(5) 0.031(4) 0.037(5) -0.003(3) 0.012(4) 0.008(3)
C11A 0.044(6) 0.035(5) 0.056(6) -0.008(4) 0.024(5) -0.002(4)
C11C 0.067(6) 0.021(4) 0.038(5) -0.005(3) 0.029(4) 0.005(4)
C22A 0.037(5) 0.016(4) 0.082(7) 0.002(4) 0.033(5) 0.001(3)
C21A 0.027(5) 0.042(5) 0.066(7) 0.007(4) 0.023(5) 0.000(4)
C9C 0.053(6) 0.027(4) 0.037(5) 0.003(3) 0.014(4) 0.012(4)
O11B 0.096(5) 0.025(3) 0.081(5) -0.006(3) 0.060(4) -0.009(3)
C16A 0.030(5) 0.032(5) 0.059(6) 0.001(4) 0.023(4) 0.004(3)
C6A 0.060(6) 0.030(5) 0.051(6) -0.003(4) 0.035(5) -0.002(4)
C9B 0.066(6) 0.019(4) 0.048(5) 0.006(3) 0.042(5) 0.002(4)
C12B 0.044(5) 0.027(4) 0.044(5) -0.013(3) 0.029(4) -0.011(3)
C32A 0.033(5) 0.040(5) 0.068(7) -0.015(4) 0.024(5) 0.000(4)
C13A 0.018(4) 0.035(5) 0.053(6) 0.000(4) 0.010(4) 0.008(3)
C16B 0.048(5) 0.020(4) 0.036(5) 0.006(3) 0.025(4) 0.007(3)
N2S 0.098(7) 0.039(4) 0.083(6) -0.008(4) 0.066(6) -0.021(4)
O7I 0.070(5) 0.094(6) 0.079(5) -0.016(4) 0.036(4) -0.024(4)
C24B 0.070(6) 0.024(4) 0.054(6) 0.003(4) 0.041(5) -0.006(4)
O9I 0.065(6) 0.134(9) 0.131(8) -0.018(7) 0.056(6) -0.025(5)
O2C 0.060(5) 0.034(4) 0.142(9) -0.007(4) 0.013(5) 0.003(3)
C33B 0.072(7) 0.021(4) 0.067(7) -0.008(4) 0.036(6) -0.019(4)
O10I 0.057(5) 0.102(6) 0.076(5) 0.019(5) 0.023(4) 0.007(4)
O4O 0.072(5) 0.057(4) 0.086(5) -0.007(4) 0.042(4) -0.003(3)
C25C 0.048(6) 0.072(7) 0.040(5) -0.022(4) 0.032(5) -0.016(5)
C29A 0.042(5) 0.048(5) 0.062(6) -0.009(4) 0.036(5) 0.007(4)
C23A 0.044(5) 0.018(4) 0.059(6) 0.007(3) 0.033(5) -0.002(3)
O4I 0.116(7) 0.044(5) 0.154(9) -0.011(5) 0.093(7) -0.006(4)
C16C 0.050(6) 0.027(4) 0.043(5) -0.003(3) 0.024(5) -0.008(4)
C3C 0.062(7) 0.044(6) 0.048(6) -0.001(4) 0.032(5) 0.010(4)
C21C 0.047(5) 0.014(4) 0.045(5) -0.005(3) 0.028(4) -0.004(3)
C5A 0.039(5) 0.023(4) 0.057(6) 0.005(3) 0.030(4) -0.001(3)
O12O 0.102(7) 0.064(5) 0.101(6) 0.001(4) 0.060(6) 0.006(4)
C11B 0.036(5) 0.026(4) 0.046(5) -0.002(3) 0.008(4) -0.005(3)
C5B 0.045(5) 0.013(4) 0.061(6) 0.001(3) 0.018(5) 0.005(3)
O6I 0.067(5) 0.064(5) 0.106(7) -0.011(4) 0.041(5) -0.028(4)
C2A 0.039(5) 0.034(5) 0.052(5) 0.000(4) 0.032(4) -0.003(3)
C10B 0.042(5) 0.021(4) 0.053(6) -0.001(3) 0.029(5) 0.000(3)
C27B 0.044(5) 0.025(4) 0.039(5) 0.009(3) 0.023(4) 0.004(3)
C24C 0.040(5) 0.043(5) 0.039(5) -0.015(4) 0.012(4) -0.007(4)
C32C 0.055(6) 0.019(4) 0.056(6) -0.007(3) 0.024(5) -0.002(3)
C12C 0.058(6) 0.027(4) 0.039(5) -0.008(3) 0.023(5) -0.008(4)
C5C 0.048(6) 0.036(5) 0.072(7) 0.008(4) 0.029(6) 0.016(4)
C22C 0.050(5) 0.027(4) 0.041(5) -0.004(3) 0.027(4) -0.004(3)
C15A 0.031(4) 0.040(4) 0.060(4) -0.018(5) 0.023(3) -0.007(4)
C4C 0.059(7) 0.038(6) 0.085(9) -0.018(5) 0.020(6) -0.001(5)
C3B 0.060(6) 0.019(4) 0.038(5) 0.010(3) 0.021(5) 0.011(4)
O1I 0.112(8) 0.089(6) 0.076(6) 0.005(5) 0.052(6) -0.018(5)
C32B 0.055(6) 0.017(4) 0.046(5) 0.004(3) 0.028(5) 0.004(3)
C20A 0.049(6) 0.026(4) 0.047(5) 0.000(3) 0.021(5) -0.001(4)
C38C 0.084(7) 0.028(5) 0.061(6) -0.008(4) 0.049(6) -0.007(4)
C4A 0.041(4) 0.033(4) 0.067(5) 0.000(5) 0.022(4) 0.008(5)
C23C 0.040(5) 0.021(4) 0.054(6) -0.018(3) 0.020(4) -0.007(3)
C17C 0.037(5) 0.027(4) 0.040(5) -0.006(3) 0.018(4) -0.005(3)
N1W 0.065(7) 0.090(8) 0.122(10) 0.008(7) 0.048(7) 0.003(6)
C29C 0.058(6) 0.055(6) 0.036(5) -0.002(4) 0.020(5) -0.013(5)
C25A 0.048(5) 0.026(4) 0.054(6) -0.003(4) 0.027(5) 0.010(4)
C24A 0.056(6) 0.023(4) 0.050(6) 0.004(3) 0.030(5) 0.009(4)
C8A 0.044(5) 0.038(5) 0.048(5) 0.002(4) 0.034(5) 0.005(4)
O12I 0.094(8) 0.060(6) 0.191(12) 0.041(7) 0.024(8) 0.016(5)
C30C 0.080(9) 0.076(8) 0.054(7) -0.019(6) 0.002(6) -0.017(7)
C18A 0.078(6) 0.029(4) 0.060(5) 0.013(5) 0.045(4) 0.026(5)
O3O 0.077(6) 0.061(5) 0.152(10) 0.002(5) 0.040(6) 0.009(4)
C1A 0.045(4) 0.037(4) 0.059(4) -0.001(4) 0.036(4) 0.015(4)
O2I 0.096(6) 0.128(9) 0.084(5) 0.031(6) 0.044(5) 0.020(6)
C29B 0.065(6) 0.041(5) 0.038(5) 0.005(4) 0.021(5) -0.019(4)
C17A 0.054(6) 0.021(4) 0.045(5) -0.006(3) 0.023(5) -0.002(3)
C6B 0.052(6) 0.041(5) 0.032(5) -0.001(3) 0.017(4) -0.008(4)
O2O 0.140(8) 0.060(6) 0.203(11) -0.045(6) 0.128(8) -0.024(5)
C21B 0.030(5) 0.031(4) 0.043(5) 0.005(3) 0.012(4) 0.002(3)
C35B 0.053(6) 0.026(4) 0.049(6) 0.011(4) 0.019(5) 0.019(4)
C13C 0.043(5) 0.029(5) 0.031(5) 0.001(3) 0.009(4) -0.007(3)
O11I 0.093(7) 0.114(8) 0.096(7) 0.003(6) 0.033(6) 0.011(6)
C18B 0.068(7) 0.044(5) 0.036(5) 0.017(4) 0.029(5) 0.010(5)
C14A 0.045(5) 0.021(4) 0.056(6) 0.001(3) 0.030(5) 0.002(3)
C2B 0.052(6) 0.039(5) 0.041(5) 0.002(4) 0.024(5) 0.001(4)
C39C 0.063(6) 0.042(5) 0.038(5) -0.012(4) 0.024(5) 0.007(4)
C35C 0.066(7) 0.025(5) 0.055(6) -0.017(4) 0.018(5) -0.006(4)
C38A 0.068(7) 0.029(5) 0.075(7) -0.001(4) 0.049(6) -0.004(4)
C8C 0.049(5) 0.019(4) 0.034(5) -0.007(3) 0.017(4) -0.002(3)
C36B 0.057(6) 0.034(5) 0.045(6) 0.012(4) 0.015(5) 0.008(4)
C25B 0.072(7) 0.037(5) 0.054(6) -0.001(4) 0.039(6) 0.002(4)
C4Q 0.068(9) 0.072(9) 0.130(13) -0.020(8) 0.023(9) -0.022(7)
C1B 0.055(6) 0.024(4) 0.031(4) 0.004(3) 0.025(4) 0.007(4)
C28A 0.045(5) 0.024(4) 0.058(6) 0.010(3) 0.032(5) 0.001(3)
C38B 0.077(7) 0.036(5) 0.045(6) 0.011(4) 0.033(6) -0.009(4)
O5I 0.253(16) 0.051(6) 0.144(10) -0.011(6) 0.113(11) -0.033(7)
C27A 0.054(6) 0.018(4) 0.077(7) 0.002(4) 0.052(6) 0.000(3)
C4B 0.044(5) 0.029(4) 0.049(6) -0.001(4) 0.020(5) 0.003(4)
C17B 0.055(6) 0.029(4) 0.039(5) -0.006(3) 0.022(5) -0.006(4)
C28B 0.075(7) 0.036(5) 0.019(4) 0.005(3) 0.023(4) 0.006(4)
C36A 0.036(7) 0.090(9) 0.123(12) 0.015(8) 0.038(8) -0.003(6)
C35A 0.048(6) 0.041(6) 0.083(8) -0.014(5) 0.032(6) -0.018(4)
C1Q 0.096(9) 0.075(8) 0.077(8) 0.011(6) 0.056(8) -0.002(7)
C26B 0.065(6) 0.022(4) 0.054(6) -0.001(4) 0.033(5) 0.000(4)
C2W 0.055(7) 0.045(6) 0.089(8) -0.013(5) 0.014(6) -0.015(5)
C7B 0.053(6) 0.031(5) 0.049(6) 0.001(4) 0.030(5) -0.013(4)
C33A 0.051(7) 0.070(7) 0.070(8) 0.009(6) 0.025(6) 0.007(5)
C5Q 0.111(13) 0.084(12) 0.167(17) -0.038(11) 0.042(12) -0.057(10)
C5P 0.116(13) 0.061(8) 0.143(14) 0.021(8) 0.071(12) 0.004(8)
C4S 0.060(6) 0.038(5) 0.070(7) -0.009(4) 0.030(5) -0.016(4)
C30B 0.087(9) 0.048(6) 0.090(9) 0.012(6) 0.047(8) -0.011(6)
C3Q 0.090(10) 0.031(6) 0.23(2) -0.025(8) 0.097(12) -0.024(6)
C37B 0.074(8) 0.084(8) 0.046(6) 0.031(6) -0.001(6) 0.022(6)
O8I 0.172(14) 0.121(11) 0.219(16) -0.037(10) 0.084(12) -0.104(10)
C34C 0.142(13) 0.029(6) 0.083(9) -0.005(5) 0.007(9) 0.002(6)
O1O 0.181(13) 0.202(14) 0.083(7) -0.011(8) 0.078(9) 0.064(11)
C34B 0.079(9) 0.074(9) 0.111(12) 0.044(8) 0.020(8) -0.008(7)
C1W 0.083(10) 0.129(11) 0.061(7) 0.044(7) 0.042(7) 0.038(8)
C33C 0.073(8) 0.054(7) 0.060(7) 0.001(5) 0.021(6) -0.017(5)
C26A 0.058(6) 0.019(4) 0.058(6) 0.006(3) 0.030(5) 0.008(4)
C4P 0.092(12) 0.070(13) 0.26(3) 0.009(12) 0.060(15) 0.015(8)
N1P 0.090(7) 0.036(6) 0.154(10) 0.000(6) 0.034(7) -0.004(5)
C40C 0.145(13) 0.048(7) 0.070(8) -0.018(5) 0.030(8) 0.006(7)
C6S 0.38(3) 0.043(8) 0.189(18) -0.053(9) 0.22(2) -0.097(13)
C34A 0.038(6) 0.108(10) 0.086(9) 0.025(7) 0.017(6) -0.010(6)
C36C 0.087(9) 0.069(8) 0.086(9) -0.037(6) 0.053(8) -0.021(6)
C1P 0.103(11) 0.078(10) 0.113(12) 0.011(8) 0.061(10) -0.011(8)
N1Q 0.105(9) 0.055(6) 0.112(9) 0.026(5) 0.063(7) 0.008(5)
C30A 0.113(11) 0.090(9) 0.114(11) 0.028(8) 0.085(10) 0.042(8)
O8O 0.27(2) 0.185(16) 0.131(12) 0.051(11) 0.050(13) -0.073(15)
C39A 0.111(11) 0.086(9) 0.124(12) 0.002(8) 0.093(10) -0.009(7)
C2Q 0.073(8) 0.105(10) 0.107(10) 0.054(8) 0.063(8) 0.043(7)
C37A 0.055(8) 0.144(14) 0.149(15) 0.040(11) 0.059(9) -0.019(8)
C4W 0.089(11) 0.043(8) 0.185(18) -0.007(8) 0.014(11) 0.026(7)
C37C 0.149(14) 0.039(6) 0.105(11) 0.003(6) 0.081(10) 0.005(7)
C31A 0.118(15) 0.147(17) 0.20(2) -0.061(15) 0.075(15) 0.037(12)
C39B 0.099(10) 0.066(8) 0.050(7) 0.016(5) 0.021(7) -0.009(6)
C5W 0.25(3) 0.089(13) 0.167(19) -0.013(12) 0.14(2) -0.059(15)
C5S 0.101(10) 0.037(6) 0.140(12) -0.002(6) 0.072(9) -0.010(5)
C2P 0.117(12) 0.058(8) 0.093(10) 0.001(6) 0.034(9) -0.004(7)
C3W 0.093(12) 0.113(13) 0.097(11) 0.021(9) -0.014(9) -0.034(10)
C40A 0.092(12) 0.169(18) 0.22(2) 0.036(16) 0.106(15) 0.004(12)
C31B 0.117(18) 0.25(3) 0.19(2) 0.10(2) -0.016(16) -0.087(19)
C3P 0.076(11) 0.107(13) 0.19(2) 0.035(13) 0.028(12) -0.022(9)
C40B 0.087(9) 0.081(8) 0.052(7) 0.025(6) 0.007(6) 0.036(7)

loop_
_atom_type_symbol
_atom_type_description
_atom_type_scat_dispersion_real
_atom_type_scat_dispersion_imag
_atom_type_scat_source
C C 0.0181 0.0091 'International Tables Vol C Tables 4.2.6.8 and 6.1.1.4'
H H 0.0000 0.0000 'International Tables Vol C Tables 4.2.6.8 and 6.1.1.4'
Mg Mg 0.1719 0.1771 'International Tables Vol C Tables 4.2.6.8 and 6.1.1.4'
N N 0.0311 0.0180 'International Tables Vol C Tables 4.2.6.8 and 6.1.1.4'
O O 0.0492 0.0322 'International Tables Vol C Tables 4.2.6.8 and 6.1.1.4'

loop_
_geom_angle_atom_site_label_1
_geom_angle_atom_site_label_2
_geom_angle_atom_site_label_3
_geom_angle
_geom_angle_site_symmetry_1
_geom_angle_site_symmetry_3
O11C Mg6 O8C 100.7(3) 2_656 .
O11C Mg6 O9C 175.7(3) 2_656 .
O8C Mg6 O9C 83.0(3) . .
O11C Mg6 O10C 83.4(3) 2_656 2_656
O8C Mg6 O10C 174.2(3) . 2_656
O9C Mg6 O10C 92.8(3) . 2_656
O11C Mg6 O6O 91.5(3) 2_656 .
O8C Mg6 O6O 93.5(3) . .
O9C Mg6 O6O 90.4(3) . .
O10C Mg6 O6O 90.5(3) 2_656 .
O11C Mg6 O6I 87.8(3) 2_656 .
O8C Mg6 O6I 84.5(3) . .
O9C Mg6 O6I 90.5(3) . .
O10C Mg6 O6I 91.5(3) 2_656 .
O6O Mg6 O6I 177.7(3) . .
O11C Mg6 C18C 127.2(3) 2_656 .
O8C Mg6 C18C 26.6(2) . .
O9C Mg6 C18C 56.6(2) . .
O10C Mg6 C18C 149.4(3) 2_656 .
O6O Mg6 C18C 89.7(3) . .
O6I Mg6 C18C 89.0(3) . .
O11C Mg6 C25C 27.8(3) 2_656 2_656
O8C Mg6 C25C 128.4(3) . 2_656
O9C Mg6 C25C 148.3(3) . 2_656
O10C Mg6 C25C 55.6(3) 2_656 2_656
O6O Mg6 C25C 91.4(3) . 2_656
O6I Mg6 C25C 89.0(3) . 2_656
C18C Mg6 C25C 155.0(3) . 2_656
O11C Mg6 C24C 55.1(3) 2_656 2_656
O8C Mg6 C24C 155.6(3) . 2_656
O9C Mg6 C24C 121.0(3) . 2_656
O10C Mg6 C24C 28.2(3) 2_656 2_656
O6O Mg6 C24C 90.6(3) . 2_656
O6I Mg6 C24C 90.8(3) . 2_656
C18C Mg6 C24C 177.6(3) . 2_656
C25C Mg6 C24C 27.4(3) 2_656 2_656
O11C Mg6 C19C 156.8(3) 2_656 .
O8C Mg6 C19C 56.3(2) . .
O9C Mg6 C19C 27.1(2) . .
O10C Mg6 C19C 119.8(3) 2_656 .
O6O Mg6 C19C 88.0(3) . .
O6I Mg6 C19C 91.8(3) . .
C18C Mg6 C19C 29.7(2) . .
C25C Mg6 C19C 175.4(3) 2_656 .
C24C Mg6 C19C 148.0(3) 2_656 .
O11C Mg6 Mg10 21.7(2) 2_656 2_656
O8C Mg6 Mg10 80.1(2) . 2_656
O9C Mg6 Mg10 160.8(2) . 2_656
O10C Mg6 Mg10 103.4(2) 2_656 2_656
O6O Mg6 Mg10 99.6(2) . 2_656
O6I Mg6 Mg10 79.0(3) . 2_656
C18C Mg6 Mg10 106.7(2) . 2_656
C25C Mg6 Mg10 48.5(2) 2_656 2_656
C24C Mg6 Mg10 75.5(2) 2_656 2_656
C19C Mg6 Mg10 136.16(19) . 2_656
O5B Mg5 O7B 174.2(3) . 2_656
O5B Mg5 O8B 101.0(3) . 2_656
O7B Mg5 O8B 82.8(3) 2_656 2_656
O5B Mg5 O6B 82.3(3) . .
O7B Mg5 O6B 93.8(3) 2_656 .
O8B Mg5 O6B 176.3(3) 2_656 .
O5B Mg5 O5O 93.0(3) . .
O7B Mg5 O5O 91.2(3) 2_656 .
O8B Mg5 O5O 93.0(3) 2_656 .
O6B Mg5 O5O 88.5(3) . .
O5B Mg5 O5I 85.5(4) . .
O7B Mg5 O5I 90.4(4) 2_656 .
O8B Mg5 O5I 86.4(5) 2_656 .
O6B Mg5 O5I 92.1(5) . .
O5O Mg5 O5I 178.3(5) . .
O5B Mg5 C11B 27.3(3) . .
O7B Mg5 C11B 148.9(3) 2_656 .
O8B Mg5 C11B 128.2(3) 2_656 .
O6B Mg5 C11B 55.2(3) . .
O5O Mg5 C11B 89.2(3) . .
O5I Mg5 C11B 89.9(4) . .
O5B Mg5 C17B 157.0(3) . 2_656
O7B Mg5 C17B 26.8(3) 2_656 2_656
O8B Mg5 C17B 56.1(3) 2_656 2_656
O6B Mg5 C17B 120.5(3) . 2_656
O5O Mg5 C17B 90.4(3) . 2_656
O5I Mg5 C17B 90.6(4) . 2_656
C11B Mg5 C17B 175.7(3) . 2_656
O5B Mg5 C18B 128.2(3) . 2_656
O7B Mg5 C18B 55.5(3) 2_656 2_656
O8B Mg5 C18B 27.3(3) 2_656 2_656
O6B Mg5 C18B 149.2(3) . 2_656
O5O Mg5 C18B 92.9(3) . 2_656
O5I Mg5 C18B 87.4(4) . 2_656
C11B Mg5 C18B 155.5(3) . 2_656
C17B Mg5 C18B 28.8(3) 2_656 2_656
O5B Mg5 C12B 56.4(2) . .
O7B Mg5 C12B 119.9(3) 2_656 .
O8B Mg5 C12B 157.3(3) 2_656 .
O6B Mg5 C12B 26.1(2) . .
O5O Mg5 C12B 87.3(3) . .
O5I Mg5 C12B 92.6(4) . .
C11B Mg5 C12B 29.1(2) . .
C17B Mg5 C12B 146.6(3) 2_656 .
C18B Mg5 C12B 175.3(3) 2_656 .
O11B Mg7 O5C 103.6(2) . .
O11B Mg7 O4C 173.3(3) . .
O5C Mg7 O4C 81.8(3) . .
O11B Mg7 O12B 82.7(3) . .
O5C Mg7 O12B 173.5(3) . .
O4C Mg7 O12B 92.0(2) . .
O11B Mg7 O7I 80.3(4) . .
O5C Mg7 O7I 93.2(3) . .
O4C Mg7 O7I 103.5(3) . .
O12B Mg7 O7I 86.5(3) . .
O11B Mg7 O7O 89.5(3) . .
O5C Mg7 O7O 91.8(4) . .
O4C Mg7 O7O 86.5(3) . .
O12B Mg7 O7O 89.6(4) . .
O7I Mg7 O7O 169.4(4) . .
O11B Mg7 C25B 27.9(3) . .
O5C Mg7 C25B 131.3(3) . .
O4C Mg7 C25B 146.8(3) . .
O12B Mg7 C25B 54.9(3) . .
O7I Mg7 C25B 78.0(3) . .
O7O Mg7 C25B 91.7(4) . .
O11B Mg7 C11C 129.4(3) . .
O5C Mg7 C11C 26.3(3) . .
O4C Mg7 C11C 55.7(3) . .
O12B Mg7 C11C 147.6(3) . .
O7I Mg7 C11C 101.2(3) . .
O7O Mg7 C11C 87.3(4) . .
C25B Mg7 C11C 157.4(2) . .
O11B Mg7 C26B 54.8(3) . .
O5C Mg7 C26B 158.1(3) . .
O4C Mg7 C26B 120.0(3) . .
O12B Mg7 C26B 28.0(3) . .
O7I Mg7 C26B 80.4(3) . .
O7O Mg7 C26B 91.5(4) . .
C25B Mg7 C26B 26.9(3) . .
C11C Mg7 C26B 175.6(3) . .
O11B Mg7 C10C 158.4(3) . .
O5C Mg7 C10C 55.9(3) . .
O4C Mg7 C10C 26.1(3) . .
O12B Mg7 C10C 118.0(3) . .
O7I Mg7 C10C 105.5(3) . .
O7O Mg7 C10C 85.0(3) . .
C25B Mg7 C10C 172.3(3) . .
C11C Mg7 C10C 29.6(3) . .
C26B Mg7 C10C 146.0(2) . .
O2B Mg1 O2A 102.8(3) . .
O2B Mg1 O1I 99.1(4) . .
O2A Mg1 O1I 90.2(4) . .
O2B Mg1 O3B 81.6(3) . .
O2A Mg1 O3B 169.0(3) . .
O1I Mg1 O3B 99.2(3) . .
O2B Mg1 O1A 167.6(3) . .
O2A Mg1 O1A 83.6(3) . .
O1I Mg1 O1A 91.4(4) . .
O3B Mg1 O1A 90.3(3) . .
O2B Mg1 O1O 83.1(5) . .
O2A Mg1 O1O 84.7(4) . .
O1I Mg1 O1O 174.8(5) . .
O3B Mg1 O1O 85.8(4) . .
O1A Mg1 O1O 87.1(5) . .
O2B Mg1 C4A 130.3(3) . .
O2A Mg1 C4A 28.3(3) . .
O1I Mg1 C4A 91.6(4) . .
O3B Mg1 C4A 144.3(3) . .
O1A Mg1 C4A 55.3(3) . .
O1O Mg1 C4A 83.4(4) . .
O2B Mg1 C4B 26.8(2) . .
O2A Mg1 C4B 128.5(3) . .
O1I Mg1 C4B 103.6(4) . .
O3B Mg1 C4B 54.9(3) . .
O1A Mg1 C4B 143.5(3) . .
O1O Mg1 C4B 80.5(4) . .
C4A Mg1 C4B 153.6(3) . .
O2B Mg1 C5B 55.5(3) . .
O2A Mg1 C5B 155.9(3) . .
O1I Mg1 C5B 102.9(4) . .
O3B Mg1 C5B 26.1(2) . .
O1A Mg1 C5B 115.8(3) . .
O1O Mg1 C5B 82.3(4) . .
C4A Mg1 C5B 163.6(3) . .
C4B Mg1 C5B 28.8(2) . .
O2B Mg1 C3A 156.8(3) . .
O2A Mg1 C3A 56.3(3) . .
O1I Mg1 C3A 91.7(4) . .
O3B Mg1 C3A 117.1(3) . .
O1A Mg1 C3A 27.3(2) . .
O1O Mg1 C3A 84.7(4) . .
C4A Mg1 C3A 28.0(3) . .
C4B Mg1 C3A 163.5(3) . .
C5B Mg1 C3A 141.6(3) . .
O5B Mg4 O11A 102.3(3) . .
O5B Mg4 O4B 82.6(3) . .
O11A Mg4 O4B 172.7(4) . .
O5B Mg4 O12A 174.3(3) . .
O11A Mg4 O12A 83.3(3) . .
O4B Mg4 O12A 91.7(3) . .
O5B Mg4 O4I 93.9(3) . .
O11A Mg4 O4I 83.2(4) . .
O4B Mg4 O4I 102.0(4) . .
O12A Mg4 O4I 86.9(3) . .
O5B Mg4 O4O 92.7(3) . .
O11A Mg4 O4O 87.7(3) . .
O4B Mg4 O4O 86.7(3) . .
O12A Mg4 O4O 87.2(3) . .
O4I Mg4 O4O 169.7(4) . .
O5B Mg4 C25A 129.6(3) . .
O11A Mg4 C25A 27.5(3) . .
O4B Mg4 C25A 147.8(3) . .
O12A Mg4 C25A 56.1(3) . .
O4I Mg4 C25A 80.0(4) . .
O4O Mg4 C25A 89.7(3) . .
O5B Mg4 C11B 26.9(3) . .
O11A Mg4 C11B 128.9(3) . .
O4B Mg4 C11B 55.7(3) . .
O12A Mg4 C11B 147.4(3) . .
O4I Mg4 C11B 100.1(3) . .
O4O Mg4 C11B 89.4(3) . .
C25A Mg4 C11B 156.4(3) . .
O5B Mg4 C26A 158.5(3) . .
O11A Mg4 C26A 56.2(3) . .
O4B Mg4 C26A 118.9(3) . .
O12A Mg4 C26A 27.2(3) . .
O4I Mg4 C26A 83.0(3) . .
O4O Mg4 C26A 87.9(3) . .
C25A Mg4 C26A 28.9(3) . .
C11B Mg4 C26A 174.1(3) . .
O5B Mg4 C10B 55.9(3) . .
O11A Mg4 C10B 156.9(3) . .
O4B Mg4 C10B 26.8(2) . .
O12A Mg4 C10B 118.4(3) . .
O4I Mg4 C10B 104.4(4) . .
O4O Mg4 C10B 85.9(3) . .
C25A Mg4 C10B 173.2(3) . .
C11B Mg4 C10B 29.0(3) . .
C26A Mg4 C10B 145.4(3) . .
O8B Mg12 O11A 99.0(3) . 2_656
O8B Mg12 O9B 81.2(3) . .
O11A Mg12 O9B 179.7(4) 2_656 .
O8B Mg12 O10A 175.6(3) . 2_656
O11A Mg12 O10A 84.2(3) 2_656 2_656
O9B Mg12 O10A 95.5(3) . 2_656
O8B Mg12 O12O 92.4(3) . .
O11A Mg12 O12O 92.5(4) 2_656 .
O9B Mg12 O12O 87.4(3) . .
O10A Mg12 O12O 90.3(3) 2_656 .
O8B Mg12 O12I 84.7(4) . .
O11A Mg12 O12I 90.4(5) 2_656 .
O9B Mg12 O12I 89.7(5) . .
O10A Mg12 O12I 92.4(4) 2_656 .
O12O Mg12 O12I 176.3(5) . .
O8B Mg12 C25A 125.8(3) . 2_656
O11A Mg12 C25A 26.8(3) 2_656 2_656
O9B Mg12 C25A 152.9(3) . 2_656
O10A Mg12 C25A 57.4(3) 2_656 2_656
O12O Mg12 C25A 93.1(3) . 2_656
O12I Mg12 C25A 90.5(4) . 2_656
O8B Mg12 C19B 54.4(3) . .
O11A Mg12 C19B 153.3(3) 2_656 .
O9B Mg12 C19B 27.0(2) . .
O10A Mg12 C19B 122.5(3) 2_656 .
O12O Mg12 C19B 86.6(3) . .
O12I Mg12 C19B 89.8(4) . .
C25A Mg12 C19B 179.7(3) 2_656 .
O8B Mg12 C18B 26.6(3) . .
O11A Mg12 C18B 125.7(3) 2_656 .
O9B Mg12 C18B 54.6(3) . .
O10A Mg12 C18B 150.1(3) 2_656 .
O12O Mg12 C18B 90.0(3) . .
O12I Mg12 C18B 86.3(4) . .
C25A Mg12 C18B 152.4(3) 2_656 .
C19B Mg12 C18B 27.8(3) . .
O8B Mg12 C24A 154.9(3) . 2_656
O11A Mg12 C24A 55.9(3) 2_656 2_656
O9B Mg12 C24A 123.8(3) . 2_656
O10A Mg12 C24A 28.3(3) 2_656 2_656
O12O Mg12 C24A 90.7(3) . 2_656
O12I Mg12 C24A 92.9(4) . 2_656
C25A Mg12 C24A 29.1(3) 2_656 2_656
C19B Mg12 C24A 150.8(3) . 2_656
C18B Mg12 C24A 178.3(3) . 2_656
O2C Mg2 O1B 175.3(4) . .
O2C Mg2 O3C 82.5(3) . .
O1B Mg2 O3C 93.7(2) . .
O2C Mg2 O2B 101.1(3) . .
O1B Mg2 O2B 82.7(3) . .
O3C Mg2 O2B 176.4(3) . .
O2C Mg2 O2O 93.7(5) . .
O1B Mg2 O2O 83.6(4) . .
O3C Mg2 O2O 92.2(3) . .
O2B Mg2 O2O 87.9(4) . .
O2C Mg2 O2I 95.6(5) . .
O1B Mg2 O2I 87.4(4) . .
O3C Mg2 O2I 93.5(4) . .
O2B Mg2 O2I 85.9(4) . .
O2O Mg2 O2I 169.7(4) . .
O2C Mg2 C4C 27.3(3) . .
O1B Mg2 C4C 148.3(3) . .
O3C Mg2 C4C 55.7(3) . .
O2B Mg2 C4C 127.9(3) . .
O2O Mg2 C4C 89.2(4) . .
O2I Mg2 C4C 101.2(4) . .
O2C Mg2 C4B 128.1(3) . .
O1B Mg2 C4B 55.5(3) . .
O3C Mg2 C4B 149.0(3) . .
O2B Mg2 C4B 27.5(3) . .
O2O Mg2 C4B 81.8(3) . .
O2I Mg2 C4B 88.9(4) . .
C4C Mg2 C4B 153.4(3) . .
O2C Mg2 C3B 156.3(3) . .
O1B Mg2 C3B 27.0(3) . .
O3C Mg2 C3B 120.6(3) . .
O2B Mg2 C3B 55.9(3) . .
O2O Mg2 C3B 81.1(3) . .
O2I Mg2 C3B 88.5(4) . .
C4C Mg2 C3B 169.6(4) . .
C4B Mg2 C3B 28.5(3) . .
O2C Mg2 C5C 55.0(3) . .
O1B Mg2 C5C 120.9(3) . .
O3C Mg2 C5C 27.8(3) . .
O2B Mg2 C5C 155.8(3) . .
O2O Mg2 C5C 89.6(3) . .
O2I Mg2 C5C 99.4(4) . .
C4C Mg2 C5C 27.9(3) . .
C4B Mg2 C5C 170.9(3) . .
C3B Mg2 C5C 147.1(2) . .
O2A Mg3 O1C 172.6(4) . .
O2A Mg3 O2C 102.1(3) . .
O1C Mg3 O2C 83.7(3) . .
O2A Mg3 O3A 81.5(3) . .
O1C Mg3 O3A 92.5(3) . .
O2C Mg3 O3A 174.8(4) . .
O2A Mg3 O3O 86.2(4) . .
O1C Mg3 O3O 89.6(4) . .
O2C Mg3 O3O 86.1(5) . .
O3A Mg3 O3O 90.4(4) . .
O2A Mg3 O3I 95.8(4) . .
O1C Mg3 O3I 89.1(4) . .
O2C Mg3 O3I 86.7(5) . .
O3A Mg3 O3I 96.7(4) . .
O3O Mg3 O3I 172.8(4) . .
O2A Mg3 C4C 128.5(3) . .
O1C Mg3 C4C 56.8(3) . .
O2C Mg3 C4C 27.3(3) . .
O3A Mg3 C4C 148.3(3) . .
O3O Mg3 C4C 82.9(4) . .
O3I Mg3 C4C 90.5(4) . .
O2A Mg3 C3C 157.6(3) . .
O1C Mg3 C3C 27.3(3) . .
O2C Mg3 C3C 56.6(3) . .
O3A Mg3 C3C 119.4(3) . .
O3O Mg3 C3C 85.5(4) . .
O3I Mg3 C3C 90.1(3) . .
C4C Mg3 C3C 29.5(3) . .
O2A Mg3 C4A 26.2(2) . .
O1C Mg3 C4A 147.0(3) . .
O2C Mg3 C4A 127.6(3) . .
O3A Mg3 C4A 55.6(3) . .
O3O Mg3 C4A 83.4(3) . .
O3I Mg3 C4A 101.5(3) . .
C4C Mg3 C4A 152.2(3) . .
C3C Mg3 C4A 167.7(3) . .
O2A Mg3 C5A 55.3(2) . .
O1C Mg3 C5A 118.3(3) . .
O2C Mg3 C5A 156.5(3) . .
O3A Mg3 C5A 26.3(2) . .
O3O Mg3 C5A 85.9(3) . .
O3I Mg3 C5A 101.0(3) . .
C4C Mg3 C5A 167.7(4) . .
C3C Mg3 C5A 144.3(3) . .
C4A Mg3 C5A 29.3(2) . .
O5A Mg11 O11I 100.3(4) . .
O5A Mg11 O8C 96.8(3) . 2_656
O11I Mg11 O8C 100.9(4) . 2_656
O5A Mg11 O6A 81.0(3) . .
O11I Mg11 O6A 102.7(4) . .
O8C Mg11 O6A 156.4(3) 2_656 .
O5A Mg11 O7C 159.0(3) . 2_656
O11I Mg11 O7C 100.3(4) . 2_656
O8C Mg11 O7C 82.7(3) 2_656 2_656
O6A Mg11 O7C 91.1(3) . 2_656
O5A Mg11 C18C 123.4(3) . 2_656
O11I Mg11 C18C 98.3(4) . 2_656
O8C Mg11 C18C 26.9(2) 2_656 2_656
O6A Mg11 C18C 144.2(3) . 2_656
O7C Mg11 C18C 56.5(2) 2_656 2_656
O5A Mg11 C11A 27.3(3) . .
O11I Mg11 C11A 100.6(4) . .
O8C Mg11 C11A 123.0(3) 2_656 .
O6A Mg11 C11A 54.0(3) . .
O7C Mg11 C11A 142.5(3) 2_656 .
C18C Mg11 C11A 148.1(3) 2_656 .
O5A Mg11 C12A 56.0(3) . .
O11I Mg11 C12A 100.9(4) . .
O8C Mg11 C12A 147.8(3) 2_656 .
O6A Mg11 C12A 25.4(3) . .
O7C Mg11 C12A 116.1(3) 2_656 .
C18C Mg11 C12A 160.6(3) 2_656 .
C11A Mg11 C12A 28.7(3) . .
O5C Mg8 O8A 100.0(3) . 2_656
O5C Mg8 O7A 171.2(4) . 2_656
O8A Mg8 O7A 83.0(3) 2_656 2_656
O5C Mg8 O6C 82.2(3) . .
O8A Mg8 O6C 170.2(4) 2_656 .
O7A Mg8 O6C 93.6(3) 2_656 .
O5C Mg8 O8I 93.3(5) . .
O8A Mg8 O8I 94.7(5) 2_656 .
O7A Mg8 O8I 94.7(5) 2_656 .
O6C Mg8 O8I 94.7(5) . .
O5C Mg8 O8O 92.3(6) . .
O8A Mg8 O8O 81.1(6) 2_656 .
O7A Mg8 O8O 79.9(5) 2_656 .
O6C Mg8 O8O 89.3(6) . .
O8I Mg8 O8O 173.5(8) . .
O5C Mg8 C11C 27.2(2) . .
O8A Mg8 C11C 127.0(3) 2_656 .
O7A Mg8 C11C 148.0(3) 2_656 .
O6C Mg8 C11C 55.0(3) . .
O8I Mg8 C11C 93.5(5) . .
O8O Mg8 C11C 93.0(6) . .
O5C Mg8 C12C 55.9(3) . .
O8A Mg8 C12C 154.7(3) 2_656 .
O7A Mg8 C12C 119.8(3) 2_656 .
O6C Mg8 C12C 26.3(3) . .
O8I Mg8 C12C 94.4(5) . .
O8O Mg8 C12C 91.5(6) . .
C11C Mg8 C12C 28.6(3) . .
O5C Mg8 C18A 127.1(3) . 2_656
O8A Mg8 C18A 27.2(2) 2_656 2_656
O7A Mg8 C18A 55.8(2) 2_656 2_656
O6C Mg8 C18A 148.7(3) . 2_656
O8I Mg8 C18A 94.3(5) . 2_656
O8O Mg8 C18A 79.6(6) . 2_656
C11C Mg8 C18A 153.7(3) . 2_656
C12C Mg8 C18A 170.6(3) . 2_656
O5C Mg8 C17A 156.1(3) . 2_656
O8A Mg8 C17A 57.1(2) 2_656 2_656
O7A Mg8 C17A 25.9(2) 2_656 2_656
O6C Mg8 C17A 119.2(3) . 2_656
O8I Mg8 C17A 95.4(5) . 2_656
O8O Mg8 C17A 78.2(6) . 2_656
C11C Mg8 C17A 169.8(3) . 2_656
C12C Mg8 C17A 145.0(3) . 2_656
C18A Mg8 C17A 30.0(2) 2_656 2_656
O9A Mg9 O8A 83.4(3) . .
O9A Mg9 O11B 176.6(3) . 2_656
O8A Mg9 O11B 99.9(3) . 2_656
O9A Mg9 O10B 94.2(3) . 2_656
O8A Mg9 O10B 174.2(4) . 2_656
O11B Mg9 O10B 82.5(3) 2_656 2_656
O9A Mg9 O9O 91.7(4) . .
O8A Mg9 O9O 93.9(4) . .
O11B Mg9 O9O 89.2(4) 2_656 .
O10B Mg9 O9O 91.4(3) 2_656 .
O9A Mg9 O9I 91.6(4) . .
O8A Mg9 O9I 83.1(4) . .
O11B Mg9 O9I 87.7(4) 2_656 .
O10B Mg9 O9I 91.7(4) 2_656 .
O9O Mg9 O9I 175.3(4) . .
O9A Mg9 C18A 56.0(3) . .
O8A Mg9 C18A 27.7(3) . .
O11B Mg9 C18A 127.3(3) 2_656 .
O10B Mg9 C18A 150.1(3) 2_656 .
O9O Mg9 C18A 90.8(3) . .
O9I Mg9 C18A 88.2(4) . .
O9A Mg9 C19A 28.2(2) . .
O8A Mg9 C19A 55.4(2) . .
O11B Mg9 C19A 155.1(3) 2_656 .
O10B Mg9 C19A 122.4(3) 2_656 .
O9O Mg9 C19A 89.8(4) . .
O9I Mg9 C19A 91.5(4) . .
C18A Mg9 C19A 27.8(3) . .
O9A Mg9 C25B 150.0(3) . 2_656
O8A Mg9 C25B 126.1(3) . 2_656
O11B Mg9 C25B 26.6(2) 2_656 2_656
O10B Mg9 C25B 56.0(3) 2_656 2_656
O9O Mg9 C25B 91.4(4) . 2_656
O9I Mg9 C25B 87.5(4) . 2_656
C18A Mg9 C25B 153.7(3) . 2_656
C19A Mg9 C25B 178.0(3) . 2_656
O11C Mg10 O5A 101.1(3) . .
O11C Mg10 O4A 161.8(4) . .
O5A Mg10 O4A 82.9(3) . .
O11C Mg10 O12C 83.9(3) . .
O5A Mg10 O12C 167.1(4) . .
O4A Mg10 O12C 88.8(3) . .
O11C Mg10 O10I 84.4(4) . .
O5A Mg10 O10I 100.0(4) . .
O4A Mg10 O10I 112.6(4) . .
O12C Mg10 O10I 92.3(4) . .
O11C Mg10 C25C 27.9(3) . .
O5A Mg10 C25C 129.0(3) . .
O4A Mg10 C25C 144.0(3) . .
O12C Mg10 C25C 56.6(3) . .
O10I Mg10 C25C 81.1(4) . .
O11C Mg10 C26C 56.7(3) . .
O5A Mg10 C26C 157.1(3) . .
O4A Mg10 C26C 116.4(3) . .
O12C Mg10 C26C 27.7(3) . .
O10I Mg10 C26C 84.4(3) . .
C25C Mg10 C26C 29.0(3) . .
O11C Mg10 C11A 126.9(3) . .
O5A Mg10 C11A 27.4(3) . .
O4A Mg10 C11A 55.5(3) . .
O12C Mg10 C11A 143.2(3) . .
O10I Mg10 C11A 108.6(4) . .
C25C Mg10 C11A 154.0(4) . .
C26C Mg10 C11A 166.3(3) . .
O11C Mg10 C10A 152.7(3) . .
O5A Mg10 C10A 56.4(3) . .
O4A Mg10 C10A 26.6(3) . .
O12C Mg10 C10A 115.1(3) . .
O10I Mg10 C10A 112.7(3) . .
C25C Mg10 C10A 165.1(3) . .
C26C Mg10 C10A 142.2(3) . .
C11A Mg10 C10A 29.0(3) . .
O11C Mg10 Mg6 22.0(2) . 2_656
O5A Mg10 Mg6 80.8(2) . 2_656
O4A Mg10 Mg6 161.3(3) . 2_656
O12C Mg10 Mg6 105.5(2) . 2_656
O10I Mg10 Mg6 79.4(3) . 2_656
C25C Mg10 Mg6 48.9(2) . 2_656
C26C Mg10 Mg6 77.9(2) . 2_656
C11A Mg10 Mg6 107.9(2) . 2_656
C10A Mg10 Mg6 136.5(2) . 2_656
C18C O8C Mg6 110.2(5) . .
C18C O8C Mg11 109.4(5) . 2_656
Mg6 O8C Mg11 139.6(4) . 2_656
C10A O4A Mg10 112.5(5) . .
C19B O9B Mg12 109.6(5) . .
C17A O7A Mg8 112.2(5) . 2_656
C11C O5C Mg8 110.6(5) . .
C11C O5C Mg7 111.5(6) . .
Mg8 O5C Mg7 137.9(3) . .
C10C O4C Mg7 112.2(6) . .
C12A O6A Mg11 112.4(6) . .
C11B O5B Mg4 111.7(6) . .
C11B O5B Mg5 110.0(5) . .
Mg4 O5B Mg5 137.9(4) . .
C19C O9C Mg6 111.0(5) . .
C12C O6C Mg8 109.6(5) . .
C24C O10C Mg6 107.1(5) . 2_656
C3A O1A Mg1 108.4(6) . .
C26C O12C Mg10 105.9(5) . .
C12B O6B Mg5 111.9(5) . .
C11A O5A Mg11 111.1(6) . .
C11A O5A Mg10 110.2(6) . .
Mg11 O5A Mg10 137.7(3) . .
C24A O10A Mg12 108.4(5) . 2_656
C10B O4B Mg4 112.2(5) . .
C17B O7B Mg5 110.2(5) . 2_656
C27C C28C C38C 111.8(6) . .
C27C C28C C2C 109.4(6) . .
C38C C28C C2C 110.7(7) . .
C27C C28C H28C 108.3 . .
C38C C28C H28C 108.3 . .
C2C C28C H28C 108.3 . .
C5C O3C Mg2 109.7(6) . .
C4S O5O Mg5 125.6(7) . .
C3C O1C Mg3 110.5(5) . .
C5A O3A Mg3 112.2(5) . .
C3B O1B Mg2 110.2(5) . .
C5B O3B Mg1 111.3(5) . .
C25A O11A Mg4 108.9(6) . .
C25A O11A Mg12 110.2(6) . 2_656
Mg4 O11A Mg12 139.2(4) . 2_656
C25C O11C Mg10 110.4(6) . .
C25C O11C Mg6 110.2(5) . 2_656
Mg10 O11C Mg6 136.2(4) . 2_656
C9A C10A O4A 126.7(9) . .
C9A C10A C11A 118.7(9) . .
O4A C10A C11A 114.5(8) . .
C9A C10A Mg10 167.7(7) . .
O4A C10A Mg10 40.9(4) . .
C11A C10A Mg10 73.6(5) . .
C20C C19C O9C 124.2(7) . .
C20C C19C C18C 122.5(8) . .
O9C C19C C18C 113.2(7) . .
C20C C19C Mg6 164.5(6) . .
O9C C19C Mg6 41.9(3) . .
C18C C19C Mg6 71.7(5) . .
C17C O7C Mg11 109.9(5) . 2_656
C32C C14C C16C 113.4(7) . .
C32C C14C C13C 111.2(7) . .
C16C C14C C13C 107.4(7) . .
C32C C14C H14C 108.2 . .
C16C C14C H14C 108.2 . .
C13C C14C H14C 108.2 . .
C19A O9A Mg9 109.3(5) . .
C15C C20C C19C 118.3(8) . .
C15C C20C C21C 123.5(8) . .
C19C C20C C21C 118.2(8) . .
C24B C23B C22B 115.6(8) . .
C24B C23B C21B 123.2(8) . .
C22B C23B C21B 121.1(7) . .
C4B O2B Mg1 112.1(6) . .
C4B O2B Mg2 108.6(6) . .
Mg1 O2B Mg2 136.9(4) . .
C26B O12B Mg7 107.8(5) . .
C1C C2C C3C 119.8(8) . .
C1C C2C C28C 124.5(7) . .
C3C C2C C28C 115.5(8) . .
C10A C9A C8A 120.2(9) . .
C10A C9A C7A 117.5(8) . .
C8A C9A C7A 122.1(8) . .
C18B C19B O9B 120.0(8) . .
C18B C19B C20B 119.2(8) . .
O9B C19B C20B 120.7(8) . .
C18B C19B Mg12 77.0(6) . .
O9B C19B Mg12 43.4(4) . .
C20B C19B Mg12 163.8(6) . .
C2C C1C C6C 123.9(8) . .
C2C C1C H1C 118.1 . .
C6C C1C H1C 118.1 . .
C27B C22B C23B 123.4(8) . .
C27B C22B H22B 118.3 . .
C23B C22B H22B 118.3 . .
C18A O8A Mg9 108.8(6) . .
C18A O8A Mg8 109.9(6) . 2_656
Mg9 O8A Mg8 141.3(3) . 2_656
O6A C12A C13A 127.4(9) . .
O6A C12A C11A 115.8(8) . .
C13A C12A C11A 116.8(9) . .
O6A C12A Mg11 42.2(4) . .
C13A C12A Mg11 167.6(7) . .
C11A C12A Mg11 74.2(6) . .
C26A O12A Mg4 109.8(5) . .
O4C C10C C9C 125.2(9) . .
O4C C10C C11C 114.9(7) . .
C9C C10C C11C 119.9(8) . .
O4C C10C Mg7 41.6(4) . .
C9C C10C Mg7 166.3(7) . .
C11C C10C Mg7 73.5(4) . .
C4A O2A Mg3 114.0(6) . .
C4A O2A Mg1 107.0(6) . .
Mg3 O2A Mg1 137.6(3) . .
C24B O10B Mg9 110.4(5) . 2_656
C18B O8B Mg12 111.7(6) . .
C18B O8B Mg5 108.7(6) . 2_656
Mg12 O8B Mg5 139.6(4) . 2_656
C9C C7C C6C 111.0(8) . .
C9C C7C C29C 112.9(8) . .
C6C C7C C29C 114.3(7) . .
C9C C7C H7C 105.9 . .
C6C C7C H7C 105.9 . .
C29C C7C H7C 105.9 . .
C12B C13B C8B 121.8(8) . .
C12B C13B C14B 119.3(7) . .
C8B C13B C14B 118.8(8) . .
C5C C6C C1C 113.9(8) . .
C5C C6C C7C 122.2(8) . .
C1C C6C C7C 123.9(8) . .
O8C C18C C17C 122.5(7) . .
O8C C18C C19C 121.6(7) . .
C17C C18C C19C 115.8(8) . .
O8C C18C Mg11 43.7(4) . 2_656
C17C C18C Mg11 79.5(5) . 2_656
C19C C18C Mg11 161.8(6) . 2_656
O8C C18C Mg6 43.2(4) . .
C17C C18C Mg6 165.6(6) . .
C19C C18C Mg6 78.6(5) . .
Mg11 C18C Mg6 86.5(3) 2_656 .
C20B C15B C16B 122.8(7) . .
C20B C15B H15B 118.6 . .
C16B C15B H15B 118.6 . .
C20C C15C C16C 123.5(9) . .
C20C C15C H15C 118.3 . .
C16C C15C H15C 118.3 . .
C4A C3A O1A 116.1(9) . .
C4A C3A C2A 121.9(9) . .
O1A C3A C2A 121.7(8) . .
C4A C3A Mg1 71.9(6) . .
O1A C3A Mg1 44.2(5) . .
C2A C3A Mg1 165.0(7) . .
C29A C7A C6A 112.4(7) . .
C29A C7A C9A 113.8(7) . .
C6A C7A C9A 108.3(6) . .
C29A C7A H7A 107.4 . .
C6A C7A H7A 107.4 . .
C9A C7A H7A 107.4 . .
C1Q O3I Mg3 143.5(9) . .
C13B C8B C9B 119.8(8) . .
C13B C8B H8B 120.1 . .
C9B C8B H8B 120.1 . .
O12C C26C C25C 120.9(8) . .
O12C C26C C27C 120.2(8) . .
C25C C26C C27C 118.9(8) . .
O12C C26C Mg10 46.4(4) . .
C25C C26C Mg10 74.9(5) . .
C27C C26C Mg10 165.8(6) . .
C32B C14B C13B 116.6(8) . .
C32B C14B C16B 112.9(7) . .
C13B C14B C16B 110.3(6) . .
C32B C14B H14B 105.3 . .
C13B C14B H14B 105.3 . .
C16B C14B H14B 105.3 . .
C18A C19A C20A 123.2(7) . .
C18A C19A O9A 116.8(7) . .
C20A C19A O9A 120.0(7) . .
C18A C19A Mg9 74.5(5) . .
C20A C19A Mg9 161.2(6) . .
O9A C19A Mg9 42.5(4) . .
C15B C20B C19B 117.2(8) . .
C15B C20B C21B 121.2(8) . .
C19B C20B C21B 121.5(8) . .
C22C C27C C26C 115.2(8) . .
C22C C27C C28C 124.9(8) . .
C26C C27C C28C 119.8(8) . .
O5A C11A C12A 118.5(9) . .
O5A C11A C10A 119.8(8) . .
C12A C11A C10A 121.5(9) . .
O5A C11A Mg11 41.6(4) . .
C12A C11A Mg11 77.1(6) . .
C10A C11A Mg11 159.6(7) . .
O5A C11A Mg10 42.4(4) . .
C12A C11A Mg10 160.7(7) . .
C10A C11A Mg10 77.4(5) . .
Mg11 C11A Mg10 83.6(3) . .
O5C C11C C12C 119.5(8) . .
O5C C11C C10C 119.0(7) . .
C12C C11C C10C 121.5(7) . .
O5C C11C Mg8 42.2(4) . .
C12C C11C Mg8 77.4(6) . .
C10C C11C Mg8 160.7(6) . .
O5C C11C Mg7 42.2(4) . .
C12C C11C Mg7 161.5(7) . .
C10C C11C Mg7 76.9(5) . .
Mg8 C11C Mg7 84.4(2) . .
C27A C22A C23A 123.5(8) . .
C27A C22A H22A 118.3 . .
C23A C22A H22A 118.3 . .
C23A C21A C35A 112.9(9) . .
C23A C21A C20A 111.2(7) . .
C35A C21A C20A 112.9(8) . .
C23A C21A H21A 106.4 . .
C35A C21A H21A 106.4 . .
C20A C21A H21A 106.4 . .
C10C C9C C8C 116.6(8) . .
C10C C9C C7C 119.9(8) . .
C8C C9C C7C 123.1(7) . .
C25B O11B Mg7 109.2(6) . .
C25B O11B Mg9 112.4(5) . 2_656
Mg7 O11B Mg9 136.2(4) . 2_656
C17A C16A C15A 120.4(7) . .
C17A C16A C14A 118.6(7) . .
C15A C16A C14A 120.9(8) . .
C1A C6A C5A 118.6(8) . .
C1A C6A C7A 123.9(8) . .
C5A C6A C7A 117.0(7) . .
C10B C9B C8B 119.7(8) . .
C10B C9B C7B 118.4(8) . .
C8B C9B C7B 121.9(8) . .
O6B C12B C13B 126.5(8) . .
O6B C12B C11B 114.4(8) . .
C13B C12B C11B 119.0(8) . .
O6B C12B Mg5 42.0(4) . .
C13B C12B Mg5 166.9(6) . .
C11B C12B Mg5 72.6(5) . .
C33A C32A C14A 114.8(9) . .
C33A C32A H32A 108.6 . .
C14A C32A H32A 108.6 . .
C33A C32A H32B 108.6 . .
C14A C32A H32B 108.6 . .
H32A C32A H32B 107.6 . .
C12A C13A C8A 121.1(8) . .
C12A C13A C14A 119.2(9) . .
C8A C13A C14A 119.7(8) . .
C17B C16B C15B 118.2(8) . .
C17B C16B C14B 120.0(8) . .
C15B C16B C14B 121.8(7) . .
C4S N2S C6S 118.1(10) . .
C4S N2S C5S 124.2(9) . .
C6S N2S C5S 117.4(9) . .
C1W O7I Mg7 138.1(8) . .
C23B C24B O10B 122.4(8) . .
C23B C24B C25B 121.5(9) . .
O10B C24B C25B 116.1(7) . .
C4C O2C Mg2 109.8(7) . .
C4C O2C Mg3 108.8(7) . .
Mg2 O2C Mg3 138.6(4) . .
C34B C33B C32B 112.5(9) . .
C34B C33B H33A 109.1 . .
C32B C33B H33A 109.1 . .
C34B C33B H33B 109.1 . .
C32B C33B H33B 109.1 . .
H33A C33B H33B 107.8 . .
C1Q O10I Mg10 132.5(8) . .
C24C C25C O11C 120.6(8) . .
C24C C25C C26C 122.0(9) . .
O11C C25C C26C 117.2(8) . .
C24C C25C Mg10 158.6(7) . .
O11C C25C Mg10 41.7(4) . .
C26C C25C Mg10 76.1(6) . .
C24C C25C Mg6 78.6(6) . 2_656
O11C C25C Mg6 42.0(4) . 2_656
C26C C25C Mg6 158.6(7) . 2_656
Mg10 C25C Mg6 82.6(3) . 2_656
C30A C29A C7A 113.7(9) . .
C30A C29A H29A 108.8 . .
C7A C29A H29A 108.8 . .
C30A C29A H29B 108.8 . .
C7A C29A H29B 108.8 . .
H29A C29A H29B 107.7 . .
C22A C23A C24A 115.9(8) . .
C22A C23A C21A 124.0(8) . .
C24A C23A C21A 119.8(8) . .
C1P O4I Mg4 143.1(10) . .
C17C C16C C15C 116.6(8) . .
C17C C16C C14C 119.9(8) . .
C15C C16C C14C 123.5(8) . .
O1C C3C C2C 124.4(8) . .
O1C C3C C4C 115.6(9) . .
C2C C3C C4C 120.0(10) . .
O1C C3C Mg3 42.3(4) . .
C2C C3C Mg3 166.6(7) . .
C4C C3C Mg3 73.4(6) . .
C20C C21C C23C 109.2(6) . .
C20C C21C C35C 114.2(7) . .
C23C C21C C35C 111.1(7) . .
C20C C21C H21C 107.3 . .
C23C C21C H21C 107.3 . .
C35C C21C H21C 107.3 . .
O3A C5A C6A 124.8(7) . .
O3A C5A C4A 115.5(7) . .
C6A C5A C4A 119.7(7) . .
O3A C5A Mg3 41.4(4) . .
C6A C5A Mg3 165.8(6) . .
C4A C5A Mg3 74.2(5) . .
O5B C11B C10B 119.8(8) . .
O5B C11B C12B 120.9(8) . .
C10B C11B C12B 119.3(8) . .
O5B C11B Mg4 41.4(4) . .
C10B C11B Mg4 78.4(5) . .
C12B C11B Mg4 162.2(7) . .
O5B C11B Mg5 42.7(4) . .
C10B C11B Mg5 161.9(7) . .
C12B C11B Mg5 78.2(5) . .
Mg4 C11B Mg5 84.0(3) . .
O3B C5B C6B 123.0(7) . .
O3B C5B C4B 117.0(7) . .
C6B C5B C4B 119.9(8) . .
O3B C5B Mg1 42.6(4) . .
C6B C5B Mg1 165.6(7) . .
C4B C5B Mg1 74.4(5) . .
C3A C2A C1A 116.8(8) . .
C3A C2A C28A 121.5(8) . .
C1A C2A C28A 121.7(8) . .
C9B C10B O4B 126.3(8) . .
C9B C10B C11B 120.1(8) . .
O4B C10B C11B 113.3(8) . .
C9B C10B Mg4 167.2(6) . .
O4B C10B Mg4 40.9(4) . .
C11B C10B Mg4 72.6(5) . .
C22B C27B C26B 116.6(8) . .
C22B C27B C28B 121.7(7) . .
C26B C27B C28B 121.7(7) . .
C25C C24C O10C 118.7(8) . .
C25C C24C C23C 122.4(9) . .
O10C C24C C23C 118.9(8) . .
C25C C24C Mg6 74.0(6) . 2_656
O10C C24C Mg6 44.6(4) . 2_656
C23C C24C Mg6 163.5(7) . 2_656
C14C C32C C33C 115.2(8) . .
C14C C32C H32C 108.5 . .
C33C C32C H32C 108.5 . .
C14C C32C H32D 108.5 . .
C33C C32C H32D 108.5 . .
H32C C32C H32D 107.5 . .
O6C C12C C11C 118.1(7) . .
O6C C12C C13C 123.8(7) . .
C11C C12C C13C 118.1(8) . .
O6C C12C Mg8 44.1(4) . .
C11C C12C Mg8 74.0(5) . .
C13C C12C Mg8 167.5(6) . .
C4C C5C C6C 126.0(9) . .
C4C C5C O3C 113.8(9) . .
C6C C5C O3C 120.0(9) . .
C4C C5C Mg2 71.4(6) . .
C6C C5C Mg2 162.5(7) . .
O3C C5C Mg2 42.5(4) . .
C27C C22C C23C 127.2(8) . .
C27C C22C H22C 116.4 . .
C23C C22C H22C 116.4 . .
C16A C15A C20A 122.9(7) . .
C16A C15A H15A 118.5 . .
C20A C15A H15A 118.5 . .
O2C C4C C5C 122.8(9) . .
O2C C4C C3C 120.6(10) . .
C5C C4C C3C 116.4(9) . .
O2C C4C Mg2 42.9(5) . .
C5C C4C Mg2 80.6(6) . .
C3C C4C Mg2 162.9(8) . .
O2C C4C Mg3 44.0(5) . .
C5C C4C Mg3 166.5(7) . .
C3C C4C Mg3 77.1(6) . .
Mg2 C4C Mg3 85.9(3) . .
O1B C3B C4B 118.0(7) . .
O1B C3B C2B 124.8(8) . .
C4B C3B C2B 117.1(8) . .
O1B C3B Mg2 42.7(4) . .
C4B C3B Mg2 75.3(5) . .
C2B C3B Mg2 167.3(7) . .
C1P O1I Mg1 141.8(10) . .
C14B C32B C33B 114.2(8) . .
C14B C32B H32E 108.7 . .
C33B C32B H32E 108.7 . .
C14B C32B H32F 108.7 . .
C33B C32B H32F 108.7 . .
H32E C32B H32F 107.6 . .
C19A C20A C15A 115.6(7) . .
C19A C20A C21A 122.9(8) . .
C15A C20A C21A 121.5(8) . .
C39C C38C C28C 112.2(9) . .
C39C C38C H38A 109.2 . .
C28C C38C H38A 109.2 . .
C39C C38C H38B 109.2 . .
C28C C38C H38B 109.2 . .
H38A C38C H38B 107.9 . .
C3A C4A O2A 124.7(9) . .
C3A C4A C5A 119.4(7) . .
O2A C4A C5A 115.9(8) . .
C3A C4A Mg1 80.1(6) . .
O2A C4A Mg1 44.6(4) . .
C5A C4A Mg1 160.5(6) . .
C3A C4A Mg3 163.4(7) . .
O2A C4A Mg3 39.8(4) . .
C5A C4A Mg3 76.5(5) . .
Mg1 C4A Mg3 84.0(2) . .
C22C C23C C24C 113.8(8) . .
C22C C23C C21C 125.6(8) . .
C24C C23C C21C 120.6(8) . .
C16C C17C O7C 123.7(8) . .
C16C C17C C18C 123.0(8) . .
O7C C17C C18C 113.2(7) . .
C5W N1W C2W 105.4(13) . .
C5W N1W H1W1 110.7 . .
C2W N1W H1W1 110.7 . .
C5W N1W H1W2 110.7 . .
C2W N1W H1W2 110.7 . .
H1W1 N1W H1W2 108.8 . .
C30C C29C C7C 112.0(9) . .
C30C C29C H29C 109.2 . .
C7C C29C H29C 109.2 . .
C30C C29C H29D 109.2 . .
C7C C29C H29D 109.2 . .
H29C C29C H29D 107.9 . .
O11A C25A C26A 120.5(8) . .
O11A C25A C24A 120.3(8) . .
C26A C25A C24A 119.2(8) . .
O11A C25A Mg4 43.6(4) . .
C26A C25A Mg4 77.3(5) . .
C24A C25A Mg4 163.2(7) . .
O11A C25A Mg12 42.9(4) . 2_656
C26A C25A Mg12 163.3(7) . 2_656
C24A C25A Mg12 77.5(5) . 2_656
Mg4 C25A Mg12 86.0(3) . 2_656
C25A C24A O10A 116.5(7) . .
C25A C24A C23A 122.4(8) . .
O10A C24A C23A 121.1(8) . .
C25A C24A Mg12 73.4(5) . 2_656
O10A C24A Mg12 43.2(4) . 2_656
C23A C24A Mg12 164.1(7) . 2_656
C13A C8A C9A 121.5(8) . .
C13A C8A H8A 119.3 . .
C9A C8A H8A 119.3 . .
C31C C30C C29C 108.0(19) . .
C31C C30C H30A 110.1 . .
C29C C30C H30A 110.1 . .
C31C C30C H30B 110.1 . .
C29C C30C H30B 110.1 . .
H30A C30C H30B 108.4 . .
C19A C18A O8A 121.0(8) . .
C19A C18A C17A 119.9(7) . .
O8A C18A C17A 119.0(8) . .
C19A C18A Mg9 77.7(5) . .
O8A C18A Mg9 43.5(4) . .
C17A C18A Mg9 162.0(6) . .
C19A C18A Mg8 163.4(6) . 2_656
O8A C18A Mg8 42.9(4) . 2_656
C17A C18A Mg8 76.3(5) . 2_656
Mg9 C18A Mg8 86.5(2) . 2_656
C6A C1A C2A 123.1(7) . .
C6A C1A H1A 118.5 . .
C2A C1A H1A 118.5 . .
C1W O2I Mg2 139.1(8) . .
C7B C29B C30B 113.0(8) . .
C7B C29B H29E 109.0 . .
C30B C29B H29E 109.0 . .
C7B C29B H29F 109.0 . .
C30B C29B H29F 109.0 . .
H29E C29B H29F 107.8 . .
O7A C17A C16A 126.3(7) . .
O7A C17A C18A 115.7(8) . .
C16A C17A C18A 117.9(7) . .
O7A C17A Mg8 42.0(4) . 2_656
C16A C17A Mg8 168.3(6) . 2_656
C18A C17A Mg8 73.7(5) . 2_656
C5B C6B C1B 117.3(8) . .
C5B C6B C7B 119.7(8) . .
C1B C6B C7B 122.9(8) . .
C23B C21B C20B 110.1(7) . .
C23B C21B C35B 113.3(8) . .
C20B C21B C35B 113.2(7) . .
C23B C21B H21B 106.6 . .
C20B C21B H21B 106.6 . .
C35B C21B H21B 106.6 . .
C36B C35B C21B 113.3(8) . .
C36B C35B H35A 108.9 . .
C21B C35B H35A 108.9 . .
C36B C35B H35B 108.9 . .
C21B C35B H35B 108.9 . .
H35A C35B H35B 107.7 . .
C8C C13C C12C 119.7(7) . .
C8C C13C C14C 123.2(8) . .
C12C C13C C14C 117.1(8) . .
C19B C18B O8B 116.9(9) . .
C19B C18B C17B 123.6(8) . .
O8B C18B C17B 119.4(9) . .
C19B C18B Mg5 160.9(7) . 2_656
O8B C18B Mg5 44.0(4) . 2_656
C17B C18B Mg5 75.5(6) . 2_656
C19B C18B Mg12 75.3(6) . .
O8B C18B Mg12 41.7(4) . .
C17B C18B Mg12 161.0(7) . .
Mg5 C18B Mg12 85.6(3) 2_656 .
C32A C14A C16A 114.0(7) . .
C32A C14A C13A 114.8(7) . .
C16A C14A C13A 110.4(7) . .
C32A C14A H14A 105.5 . .
C16A C14A H14A 105.5 . .
C13A C14A H14A 105.5 . .
C1B C2B C3B 119.9(9) . .
C1B C2B C28B 124.8(8) . .
C3B C2B C28B 115.0(8) . .
C38C C39C C40C 114.7(10) . .
C38C C39C H39A 108.6 . .
C40C C39C H39A 108.6 . .
C38C C39C H39B 108.6 . .
C40C C39C H39B 108.6 . .
H39A C39C H39B 107.6 . .
C36C C35C C21C 111.0(8) . .
C36C C35C H35C 109.4 . .
C21C C35C H35C 109.4 . .
C36C C35C H35D 109.4 . .
C21C C35C H35D 109.4 . .
H35C C35C H35D 108.0 . .
C39A C38A C28A 114.0(9) . .
C39A C38A H38C 108.7 . .
C28A C38A H38C 108.7 . .
C39A C38A H38D 108.7 . .
C28A C38A H38D 108.7 . .
H38C C38A H38D 107.6 . .
C13C C8C C9C 124.1(7) . .
C13C C8C H8C 118.0 . .
C9C C8C H8C 118.0 . .
C35B C36B C37B 110.2(9) . .
C35B C36B H36A 109.6 . .
C37B C36B H36A 109.6 . .
C35B C36B H36B 109.6 . .
C37B C36B H36B 109.6 . .
H36A C36B H36B 108.1 . .
C26B C25B O11B 121.2(8) . .
C26B C25B C24B 120.3(9) . .
O11B C25B C24B 118.4(8) . .
C26B C25B Mg7 78.5(5) . .
O11B C25B Mg7 42.8(4) . .
C24B C25B Mg7 159.8(7) . .
C26B C25B Mg9 160.9(7) . 2_656
O11B C25B Mg9 41.0(4) . 2_656
C24B C25B Mg9 77.5(5) . 2_656
Mg7 C25B Mg9 83.1(3) . 2_656
C3Q C4Q C5Q 107.0(13) . .
C3Q C4Q H4Q1 110.3 . .
C5Q C4Q H4Q1 110.3 . .
C3Q C4Q H4Q2 110.3 . .
C5Q C4Q H4Q2 110.3 . .
H4Q1 C4Q H4Q2 108.6 . .
C2B C1B C6B 123.0(8) . .
C2B C1B H1B 118.5 . .
C6B C1B H1B 118.5 . .
C2A C28A C27A 113.1(7) . .
C2A C28A C38A 114.2(7) . .
C27A C28A C38A 112.2(8) . .
C2A C28A H28A 105.5 . .
C27A C28A H28A 105.5 . .
C38A C28A H28A 105.5 . .
C39B C38B C28B 115.1(8) . .
C39B C38B H38E 108.5 . .
C28B C38B H38E 108.5 . .
C39B C38B H38F 108.5 . .
C28B C38B H38F 108.5 . .
H38E C38B H38F 107.5 . .
C22A C27A C26A 118.1(8) . .
C22A C27A C28A 122.9(8) . .
C26A C27A C28A 119.0(9) . .
O2B C4B C3B 119.6(8) . .
O2B C4B C5B 117.8(8) . .
C3B C4B C5B 122.5(8) . .
O2B C4B Mg2 43.9(4) . .
C3B C4B Mg2 76.2(5) . .
C5B C4B Mg2 160.3(6) . .
O2B C4B Mg1 41.2(4) . .
C3B C4B Mg1 160.3(6) . .
C5B C4B Mg1 76.8(5) . .
Mg2 C4B Mg1 84.2(2) . .
O7B C17B C16B 122.5(8) . .
O7B C17B C18B 118.4(8) . .
C16B C17B C18B 118.9(8) . .
O7B C17B Mg5 43.0(4) . 2_656
C16B C17B Mg5 165.3(7) . 2_656
C18B C17B Mg5 75.7(5) . 2_656
C38B C28B C27B 113.3(8) . .
C38B C28B C2B 111.5(8) . .
C27B C28B C2B 110.1(7) . .
C38B C28B H28B 107.2 . .
C27B C28B H28B 107.2 . .
C2B C28B H28B 107.2 . .
C37A C36A C35A 115.4(13) . .
C37A C36A H36C 108.4 . .
C35A C36A H36C 108.4 . .
C37A C36A H36D 108.4 . .
C35A C36A H36D 108.4 . .
H36C C36A H36D 107.5 . .
C21A C35A C36A 114.7(10) . .
C21A C35A H35E 108.6 . .
C36A C35A H35E 108.6 . .
C21A C35A H35F 108.6 . .
C36A C35A H35F 108.6 . .
H35E C35A H35F 107.6 . .
O10I C1Q O3I 127.8(12) . .
O10I C1Q C2Q 113.0(10) . .
O3I C1Q C2Q 119.2(11) . .
C25B C26B O12B 118.7(8) . .
C25B C26B C27B 122.2(8) . .
O12B C26B C27B 119.1(8) . .
C25B C26B Mg7 74.6(5) . .
O12B C26B Mg7 44.2(4) . .
C27B C26B Mg7 163.1(7) . .
C3W C2W N1W 102.5(11) . .
C3W C2W C1W 115.2(11) . .
N1W C2W C1W 107.3(10) . .
C3W C2W H2W 110.5 . .
N1W C2W H2W 110.5 . .
C1W C2W H2W 110.5 . .
C6B C7B C29B 113.9(8) . .
C6B C7B C9B 109.8(7) . .
C29B C7B C9B 114.5(8) . .
C6B C7B H7B 106.0 . .
C29B C7B H7B 106.0 . .
C9B C7B H7B 106.0 . .
C30C C31C H31A 109.5 . .
C30C C31C H31B 109.5 . .
H31A C31C H31B 109.5 . .
C30C C31C H31C 109.5 . .
H31A C31C H31C 109.5 . .
H31B C31C H31C 109.5 . .
C32A C33A C34A 110.9(10) . .
C32A C33A H33C 109.5 . .
C34A C33A H33C 109.5 . .
C32A C33A H33D 109.5 . .
C34A C33A H33D 109.5 . .
H33C C33A H33D 108.0 . .
C4Q C5Q N1Q 105.1(14) . .
C4Q C5Q H5Q1 110.7 . .
N1Q C5Q H5Q1 110.7 . .
C4Q C5Q H5Q2 110.7 . .
N1Q C5Q H5Q2 110.7 . .
H5Q1 C5Q H5Q2 108.8 . .
C4P C5P N1P 105.8(12) . .
C4P C5P H5P1 110.6 . .
N1P C5P H5P1 110.6 . .
C4P C5P H5P2 110.6 . .
N1P C5P H5P2 110.6 . .
H5P1 C5P H5P2 108.7 . .
O5O C4S N2S 128.4(10) . .
C31B C30B C29B 119.9(16) . .
C31B C30B H30C 107.4 . .
C29B C30B H30C 107.4 . .
C31B C30B H30D 107.4 . .
C29B C30B H30D 107.4 . .
H30C C30B H30D 106.9 . .
C4Q C3Q C2Q 107.6(10) . .
C4Q C3Q H3Q1 110.2 . .
C2Q C3Q H3Q1 110.2 . .
C4Q C3Q H3Q2 110.2 . .
C2Q C3Q H3Q2 110.2 . .
H3Q1 C3Q H3Q2 108.5 . .
C36B C37B H37A 109.5 . .
C36B C37B H37B 109.5 . .
H37A C37B H37B 109.5 . .
C36B C37B H37C 109.5 . .
H37A C37B H37C 109.5 . .
H37B C37B H37C 109.5 . .
C33C C34C H34A 109.5 . .
C33C C34C H34B 109.5 . .
H34A C34C H34B 109.5 . .
C33C C34C H34C 109.5 . .
H34A C34C H34C 109.5 . .
H34B C34C H34C 109.5 . .
C33B C34B H34D 109.5 . .
C33B C34B H34E 109.5 . .
H34D C34B H34E 109.5 . .
C33B C34B H34F 109.5 . .
H34D C34B H34F 109.5 . .
H34E C34B H34F 109.5 . .
O7I C1W O2I 124.5(16) . .
O7I C1W C2W 115.2(11) . .
O2I C1W C2W 120.1(14) . .
C34C C33C C32C 114.2(11) . .
C34C C33C H33E 108.7 . .
C32C C33C H33E 108.7 . .
C34C C33C H33F 108.7 . .
C32C C33C H33F 108.7 . .
H33E C33C H33F 107.6 . .
O12A C26A C25A 116.8(8) . .
O12A C26A C27A 122.2(8) . .
C25A C26A C27A 120.8(9) . .
O12A C26A Mg4 43.1(4) . .
C25A C26A Mg4 73.8(5) . .
C27A C26A Mg4 165.0(7) . .
C3P C4P C5P 111.9(19) . .
C3P C4P H4P1 109.2 . .
C5P C4P H4P1 109.2 . .
C3P C4P H4P2 109.2 . .
C5P C4P H4P2 109.2 . .
H4P1 C4P H4P2 107.9 . .
C2P N1P C5P 104.8(11) . .
C2P N1P H1P1 110.8 . .
C5P N1P H1P1 110.8 . .
C2P N1P H1P2 110.8 . .
C5P N1P H1P2 110.8 . .
H1P1 N1P H1P2 108.9 . .
C39C C40C H40A 109.5 . .
C39C C40C H40B 109.5 . .
H40A C40C H40B 109.5 . .
C39C C40C H40C 109.5 . .
H40A C40C H40C 109.5 . .
H40B C40C H40C 109.5 . .
N2S C6S H6S1 109.5 . .
N2S C6S H6S2 109.5 . .
H6S1 C6S H6S2 109.5 . .
N2S C6S H6S3 109.5 . .
H6S1 C6S H6S3 109.5 . .
H6S2 C6S H6S3 109.5 . .
C33A C34A H34G 109.5 . .
C33A C34A H34H 109.5 . .
H34G C34A H34H 109.5 . .
C33A C34A H34I 109.5 . .
H34G C34A H34I 109.5 . .
H34H C34A H34I 109.5 . .
C35C C36C C37C 111.7(11) . .
C35C C36C H36E 109.3 . .
C37C C36C H36E 109.3 . .
C35C C36C H36F 109.3 . .
C37C C36C H36F 109.3 . .
H36E C36C H36F 107.9 . .
O4I C1P O1I 124.9(14) . .
O4I C1P C2P 115.6(15) . .
O1I C1P C2P 119.5(13) . .
C5Q N1Q C2Q 111.1(12) . .
C5Q N1Q H1Q1 109.4 . .
C2Q N1Q H1Q1 109.4 . .
C5Q N1Q H1Q2 109.4 . .
C2Q N1Q H1Q2 109.4 . .
H1Q1 N1Q H1Q2 108.0 . .
C29A C30A C31A 111.8(13) . .
C29A C30A H30E 109.3 . .
C31A C30A H30E 109.3 . .
C29A C30A H30F 109.3 . .
C31A C30A H30F 109.3 . .
H30E C30A H30F 107.9 . .
C40A C39A C38A 115.7(15) . .
C40A C39A H39C 108.3 . .
C38A C39A H39C 108.3 . .
C40A C39A H39D 108.3 . .
C38A C39A H39D 108.3 . .
H39C C39A H39D 107.4 . .
N1Q C2Q C3Q 98.7(12) . .
N1Q C2Q C1Q 111.7(10) . .
C3Q C2Q C1Q 120.8(11) . .
N1Q C2Q H2Q 108.3 . .
C3Q C2Q H2Q 108.3 . .
C1Q C2Q H2Q 108.3 . .
C36A C37A H37D 109.5 . .
C36A C37A H37E 109.5 . .
H37D C37A H37E 109.5 . .
C36A C37A H37F 109.5 . .
H37D C37A H37F 109.5 . .
H37E C37A H37F 109.5 . .
C5W C4W C3W 99.0(14) . .
C5W C4W H4W1 112.0 . .
C3W C4W H4W1 112.0 . .
C5W C4W H4W2 112.0 . .
C3W C4W H4W2 112.0 . .
H4W1 C4W H4W2 109.7 . .
C36C C37C H37G 109.5 . .
C36C C37C H37H 109.5 . .
H37G C37C H37H 109.5 . .
C36C C37C H37I 109.5 . .
H37G C37C H37I 109.5 . .
H37H C37C H37I 109.5 . .
C30A C31A H31D 109.5 . .
C30A C31A H31E 109.5 . .
H31D C31A H31E 109.5 . .
C30A C31A H31F 109.5 . .
H31D C31A H31F 109.5 . .
H31E C31A H31F 109.5 . .
C38B C39B C40B 114.4(11) . .
C38B C39B H39E 108.6 . .
C40B C39B H39E 108.6 . .
C38B C39B H39F 108.6 . .
C40B C39B H39F 108.6 . .
H39E C39B H39F 107.6 . .
C4W C5W N1W 108.8(15) . .
C4W C5W H5W1 109.9 . .
N1W C5W H5W1 109.9 . .
C4W C5W H5W2 109.9 . .
N1W C5W H5W2 109.9 . .
H5W1 C5W H5W2 108.3 . .
N2S C5S H5S1 109.5 . .
N2S C5S H5S2 109.5 . .
H5S1 C5S H5S2 109.5 . .
N2S C5S H5S3 109.5 . .
H5S1 C5S H5S3 109.5 . .
H5S2 C5S H5S3 109.5 . .
N1P C2P C1P 109.3(12) . .
N1P C2P C3P 102.1(12) . .
C1P C2P C3P 119.0(13) . .
N1P C2P H2P 108.6 . .
C1P C2P H2P 108.6 . .
C3P C2P H2P 108.6 . .
C2W C3W C4W 107.6(11) . .
C2W C3W H3W1 110.2 . .
C4W C3W H3W1 110.2 . .
C2W C3W H3W2 110.2 . .
C4W C3W H3W2 110.2 . .
H3W1 C3W H3W2 108.5 . .
C39A C40A H40D 109.5 . .
C39A C40A H40E 109.5 . .
H40D C40A H40E 109.5 . .
C39A C40A H40F 109.5 . .
H40D C40A H40F 109.5 . .
H40E C40A H40F 109.5 . .
C30B C31B H31G 109.5 . .
C30B C31B H31H 109.5 . .
H31G C31B H31H 109.5 . .
C30B C31B H31I 109.5 . .
H31G C31B H31I 109.5 . .
H31H C31B H31I 109.5 . .
C4P C3P C2P 102.5(14) . .
C4P C3P H3P1 111.3 . .
C2P C3P H3P1 111.3 . .
C4P C3P H3P2 111.3 . .
C2P C3P H3P2 111.3 . .
H3P1 C3P H3P2 109.2 . .
C39B C40B H40G 109.5 . .
C39B C40B H40H 109.5 . .
H40G C40B H40H 109.5 . .
C39B C40B H40I 109.5 . .
H40G C40B H40I 109.5 . .
H40H C40B H40I 109.5 . .

loop_
_geom_bond_atom_site_label_1
_geom_bond_atom_site_label_2
_geom_bond_distance
_geom_bond_site_symmetry_2
Mg6 O11C 1.988(7) 2_656
Mg6 O8C 2.019(7) .
Mg6 O9C 2.044(6) .
Mg6 O10C 2.089(7) 2_656
Mg6 O6O 2.096(7) .
Mg6 O6I 2.205(8) .
Mg6 C18C 2.770(9) .
Mg6 C25C 2.788(10) 2_656
Mg6 C24C 2.842(9) 2_656
Mg6 C19C 2.859(9) .
Mg6 Mg10 3.666(5) 2_656
Mg5 O5B 2.012(7) .
Mg5 O7B 2.031(7) 2_656
Mg5 O8B 2.051(7) 2_656
Mg5 O6B 2.059(7) .
Mg5 O5O 2.097(7) .
Mg5 O5I 2.186(11) .
Mg5 C11B 2.785(10) .
Mg5 C17B 2.795(10) 2_656
Mg5 C18B 2.798(10) 2_656
Mg5 C12B 2.857(10) .
Mg7 O11B 2.008(7) .
Mg7 O5C 2.032(7) .
Mg7 O4C 2.050(7) .
Mg7 O12B 2.074(6) .
Mg7 O7I 2.121(9) .
Mg7 O7O 2.180(9) .
Mg7 C25B 2.788(10) .
Mg7 C11C 2.814(9) .
Mg7 C26B 2.834(9) .
Mg7 C10C 2.858(9) .
Mg1 O2B 2.001(8) .
Mg1 O2A 2.022(8) .
Mg1 O1I 2.055(10) .
Mg1 O3B 2.069(7) .
Mg1 O1A 2.098(8) .
Mg1 O1O 2.239(11) .
Mg1 C4A 2.752(9) .
Mg1 C4B 2.817(10) .
Mg1 C5B 2.848(9) .
Mg1 C3A 2.852(12) .
Mg4 O5B 1.981(7) .
Mg4 O11A 2.009(8) .
Mg4 O4B 2.024(7) .
Mg4 O12A 2.030(7) .
Mg4 O4I 2.123(9) .
Mg4 O4O 2.231(8) .
Mg4 C25A 2.754(10) .
Mg4 C11B 2.785(9) .
Mg4 C26A 2.799(9) .
Mg4 C10B 2.859(10) .
Mg12 O8B 2.013(7) .
Mg12 O11A 2.025(7) 2_656
Mg12 O9B 2.036(7) .
Mg12 O10A 2.052(7) 2_656
Mg12 O12O 2.114(9) .
Mg12 O12I 2.189(12) .
Mg12 C25A 2.790(9) 2_656
Mg12 C19B 2.792(10) .
Mg12 C18B 2.813(10) .
Mg12 C24A 2.842(9) 2_656
Mg2 O2C 1.987(9) .
Mg2 O1B 2.038(7) .
Mg2 O3C 2.051(7) .
Mg2 O2B 2.054(8) .
Mg2 O2O 2.229(11) .
Mg2 O2I 2.241(10) .
Mg2 C4C 2.747(11) .
Mg2 C4B 2.808(9) .
Mg2 C3B 2.818(8) .
Mg2 C5C 2.859(11) .
Mg3 O2A 1.981(8) .
Mg3 O1C 2.024(7) .
Mg3 O2C 2.031(9) .
Mg3 O3A 2.042(7) .
Mg3 O3O 2.122(13) .
Mg3 O3I 2.134(11) .
Mg3 C4C 2.770(12) .
Mg3 C3C 2.818(11) .
Mg3 C4A 2.827(10) .
Mg3 C5A 2.857(9) .
Mg11 O5A 1.994(7) .
Mg11 O11I 1.998(12) .
Mg11 O8C 2.019(7) 2_656
Mg11 O6A 2.062(7) .
Mg11 O7C 2.080(7) 2_656
Mg11 C18C 2.758(9) 2_656
Mg11 C11A 2.803(11) .
Mg11 C12A 2.840(10) .
Mg8 O5C 1.964(8) .
Mg8 O8A 2.030(8) 2_656
Mg8 O7A 2.048(7) 2_656
Mg8 O6C 2.054(7) .
Mg8 O8I 2.160(18) .
Mg8 O8O 2.40(2) .
Mg8 C11C 2.739(9) .
Mg8 C12C 2.781(9) .
Mg8 C18A 2.802(10) 2_656
Mg8 C17A 2.836(10) 2_656
Mg9 O9A 2.016(7) .
Mg9 O8A 2.020(8) .
Mg9 O11B 2.029(8) 2_656
Mg9 O10B 2.092(7) 2_656
Mg9 O9O 2.113(10) .
Mg9 O9I 2.190(11) .
Mg9 C18A 2.777(9) .
Mg9 C19A 2.815(9) .
Mg9 C25B 2.858(11) 2_656
Mg10 O11C 1.963(7) .
Mg10 O5A 2.021(7) .
Mg10 O4A 2.030(7) .
Mg10 O12C 2.096(7) .
Mg10 O10I 2.106(11) .
Mg10 C25C 2.768(10) .
Mg10 C26C 2.783(10) .
Mg10 C11A 2.813(10) .
Mg10 C10A 2.862(10) .
Mg10 Mg6 3.667(5) 2_656
O8C C18C 1.324(11) .
O8C Mg11 2.019(7) 2_656
O4A C10A 1.385(11) .
O9B C19B 1.346(11) .
O7A C17A 1.336(11) .
O7A Mg8 2.048(7) 2_656
O5C C11C 1.339(10) .
O4C C10C 1.361(10) .
O6A C12A 1.320(11) .
O5B C11B 1.358(11) .
O9C C19C 1.396(10) .
O6C C12C 1.309(12) .
O10C C24C 1.407(11) .
O10C Mg6 2.089(7) 2_656
O1A C3A 1.380(12) .
O12C C26C 1.345(11) .
O6B C12B 1.356(10) .
O5A C11A 1.380(11) .
O10A C24A 1.422(11) .
O10A Mg12 2.052(7) 2_656
O4B C10B 1.394(10) .
O7B C17B 1.343(11) .
O7B Mg5 2.031(7) 2_656
C28C C27C 1.505(12) .
C28C C38C 1.575(11) .
C28C C2C 1.596(11) .
C28C H28C 1.0000 .
O3C C5C 1.417(10) .
O5O C4S 1.212(12) .
O1C C3C 1.378(13) .
O3A C5A 1.369(10) .
O1B C3B 1.365(11) .
O3B C5B 1.345(11) .
O11A C25A 1.342(10) .
O11A Mg12 2.025(7) 2_656
O11C C25C 1.384(11) .
O11C Mg6 1.988(7) 2_656
C10A C9A 1.315(13) .
C10A C11A 1.420(13) .
C19C C20C 1.377(12) .
C19C C18C 1.444(11) .
O7C C17C 1.392(10) .
O7C Mg11 2.080(7) 2_656
C14C C32C 1.483(11) .
C14C C16C 1.506(13) .
C14C C13C 1.568(11) .
C14C H14C 1.0000 .
O9A C19A 1.410(10) .
C20C C15C 1.376(13) .
C20C C21C 1.500(11) .
C23B C24B 1.347(12) .
C23B C22B 1.456(13) .
C23B C21B 1.516(12) .
O2B C4B 1.369(10) .
O12B C26B 1.398(10) .
C2C C1C 1.302(13) .
C2C C3C 1.407(13) .
C9A C8A 1.374(13) .
C9A C7A 1.597(12) .
C19B C18B 1.344(13) .
C19B C20B 1.440(13) .
C1C C6C 1.441(12) .
C1C H1C 0.9500 .
C22B C27B 1.367(12) .
C22B H22B 0.9500 .
O8A C18A 1.362(9) .
O8A Mg8 2.029(8) 2_656
C12A C13A 1.351(13) .
C12A C11A 1.401(14) .
O12A C26A 1.358(11) .
C10C C9C 1.408(12) .
C10C C11C 1.451(14) .
O2A C4A 1.366(9) .
O10B C24B 1.416(11) .
O10B Mg9 2.092(7) 2_656
O8B C18B 1.357(10) .
O8B Mg5 2.051(7) 2_656
C7C C9C 1.488(14) .
C7C C6C 1.494(13) .
C7C C29C 1.551(12) .
C7C H7C 1.0000 .
C13B C12B 1.357(12) .
C13B C8B 1.377(12) .
C13B C14B 1.540(12) .
C6C C5C 1.376(14) .
C18C C17C 1.443(12) .
C18C Mg11 2.758(9) 2_656
C15B C20B 1.379(11) .
C15B C16B 1.412(12) .
C15B H15B 0.9500 .
C15C C16C 1.444(13) .
C15C H15C 0.9500 .
C3A C4A 1.360(14) .
C3A C2A 1.383(14) .
C7A C29A 1.509(12) .
C7A C6A 1.579(12) .
C7A H7A 1.0000 .
O3I C1Q 1.287(14) .
C8B C9B 1.410(12) .
C8B H8B 0.9500 .
C26C C25C 1.389(13) .
C26C C27C 1.456(13) .
C14B C32B 1.504(11) .
C14B C16B 1.551(12) .
C14B H14B 1.0000 .
C19A C18A 1.346(13) .
C19A C20A 1.405(13) .
C20B C21B 1.529(12) .
C27C C22C 1.373(13) .
C11C C12C 1.366(12) .
C22A C27A 1.390(14) .
C22A C23A 1.424(13) .
C22A H22A 0.9500 .
C21A C23A 1.441(13) .
C21A C35A 1.507(13) .
C21A C20A 1.522(12) .
C21A H21A 1.0000 .
C9C C8C 1.445(12) .
O11B C25B 1.383(12) .
O11B Mg9 2.029(8) 2_656
C16A C17A 1.375(13) .
C16A C15A 1.379(13) .
C16A C14A 1.533(11) .
C6A C1A 1.350(13) .
C6A C5A 1.396(13) .
C9B C10B 1.367(13) .
C9B C7B 1.534(12) .
C12B C11B 1.421(12) .
C32A C33A 1.499(14) .
C32A C14A 1.511(12) .
C32A H32A 0.9900 .
C32A H32B 0.9900 .
C13A C8A 1.370(13) .
C13A C14A 1.577(12) .
C16B C17B 1.388(12) .
N2S C4S 1.305(12) .
N2S C6S 1.445(16) .
N2S C5S 1.475(16) .
O7I C1W 1.236(16) .
C24B C25B 1.435(13) .
O2C C4C 1.340(13) .
C33B C34B 1.469(15) .
C33B C32B 1.559(12) .
C33B H33A 0.9900 .
C33B H33B 0.9900 .
O10I C1Q 1.245(15) .
C25C C24C 1.334(13) .
C25C Mg6 2.788(10) 2_656
C29A C30A 1.498(15) .
C29A H29A 0.9900 .
C29A H29B 0.9900 .
C23A C24A 1.431(12) .
O4I C1P 1.242(17) .
C16C C17C 1.371(12) .
C3C C4C 1.424(14) .
C21C C23C 1.511(11) .
C21C C35C 1.585(11) .
C21C H21C 1.0000 .
C5A C4A 1.438(12) .
C11B C10B 1.413(13) .
C5B C6B 1.396(12) .
C5B C4B 1.409(12) .
C2A C1A 1.434(12) .
C2A C28A 1.461(12) .
C27B C26B 1.417(12) .
C27B C28B 1.540(12) .
C24C C23C 1.432(12) .
C24C Mg6 2.842(9) 2_656
C32C C33C 1.528(15) .
C32C H32C 0.9900 .
C32C H32D 0.9900 .
C12C C13C 1.482(12) .
C5C C4C 1.357(15) .
C22C C23C 1.394(13) .
C22C H22C 0.9500 .
C15A C20A 1.417(12) .
C15A H15A 0.9500 .
C3B C4B 1.384(13) .
C3B C2B 1.443(12) .
O1I C1P 1.272(18) .
C32B H32E 0.9900 .
C32B H32F 0.9900 .
C38C C39C 1.473(13) .
C38C H38A 0.9900 .
C38C H38B 0.9900 .
N1W C5W 1.51(2) .
N1W C2W 1.577(15) .
N1W H1W1 0.9100 .
N1W H1W2 0.9100 .
C29C C30C 1.529(16) .
C29C H29C 0.9900 .
C29C H29D 0.9900 .
C25A C26A 1.387(13) .
C25A C24A 1.416(13) .
C25A Mg12 2.790(9) 2_656
C24A Mg12 2.842(9) 2_656
C8A H8A 0.9500 .
C30C C31C 1.46(4) .
C30C H30A 0.9900 .
C30C H30B 0.9900 .
C18A C17A 1.458(12) .
C18A Mg8 2.802(10) 2_656
C1A H1A 0.9500 .
O2I C1W 1.286(16) .
C29B C7B 1.531(12) .
C29B C30B 1.592(14) .
C29B H29E 0.9900 .
C29B H29F 0.9900 .
C17A Mg8 2.836(10) 2_656
C6B C1B 1.423(13) .
C6B C7B 1.492(12) .
C21B C35B 1.571(11) .
C21B H21B 1.0000 .
C35B C36B 1.480(13) .
C35B H35A 0.9900 .
C35B H35B 0.9900 .
C13C C8C 1.321(13) .
C18B C17B 1.390(13) .
C18B Mg5 2.798(10) 2_656
C14A H14A 1.0000 .
C2B C1B 1.357(12) .
C2B C28B 1.556(14) .
C39C C40C 1.500(13) .
C39C H39A 0.9900 .
C39C H39B 0.9900 .
C35C C36C 1.475(16) .
C35C H35C 0.9900 .
C35C H35D 0.9900 .
C38A C39A 1.522(17) .
C38A C28A 1.582(12) .
C38A H38C 0.9900 .
C38A H38D 0.9900 .
C8C H8C 0.9500 .
C36B C37B 1.553(13) .
C36B H36A 0.9900 .
C36B H36B 0.9900 .
C25B C26B 1.310(14) .
C25B Mg9 2.858(11) 2_656
C4Q C3Q 1.41(2) .
C4Q C5Q 1.47(2) .
C4Q H4Q1 0.9900 .
C4Q H4Q2 0.9900 .
C1B H1B 0.9500 .
C28A C27A 1.481(13) .
C28A H28A 1.0000 .
C38B C39B 1.452(17) .
C38B C28B 1.523(11) .
C38B H38E 0.9900 .
C38B H38F 0.9900 .
C27A C26A 1.450(12) .
C17B Mg5 2.795(10) 2_656
C28B H28B 1.0000 .
C36A C37A 1.496(16) .
C36A C35A 1.536(17) .
C36A H36C 0.9900 .
C36A H36D 0.9900 .
C35A H35E 0.9900 .
C35A H35F 0.9900 .
C1Q C2Q 1.546(17) .
C2W C3W 1.44(2) .
C2W C1W 1.578(19) .
C2W H2W 1.0000 .
C7B H7B 1.0000 .
C31C H31A 0.9800 .
C31C H31B 0.9800 .
C31C H31C 0.9800 .
C33A C34A 1.564(16) .
C33A H33C 0.9900 .
C33A H33D 0.9900 .
C5Q N1Q 1.470(18) .
C5Q H5Q1 0.9900 .
C5Q H5Q2 0.9900 .
C5P C4P 1.43(2) .
C5P N1P 1.558(19) .
C5P H5P1 0.9900 .
C5P H5P2 0.9900 .
C30B C31B 1.38(3) .
C30B H30C 0.9900 .
C30B H30D 0.9900 .
C3Q C2Q 1.55(2) .
C3Q H3Q1 0.9900 .
C3Q H3Q2 0.9900 .
C37B H37A 0.9800 .
C37B H37B 0.9800 .
C37B H37C 0.9800 .
C34C C33C 1.481(17) .
C34C H34A 0.9800 .
C34C H34B 0.9800 .
C34C H34C 0.9800 .
C34B H34D 0.9800 .
C34B H34E 0.9800 .
C34B H34F 0.9800 .
C33C H33E 0.9900 .
C33C H33F 0.9900 .
C4P C3P 1.35(2) .
C4P H4P1 0.9900 .
C4P H4P2 0.9900 .
N1P C2P 1.523(16) .
N1P H1P1 0.9100 .
N1P H1P2 0.9100 .
C40C H40A 0.9800 .
C40C H40B 0.9800 .
C40C H40C 0.9800 .
C6S H6S1 0.9800 .
C6S H6S2 0.9800 .
C6S H6S3 0.9800 .
C34A H34G 0.9800 .
C34A H34H 0.9800 .
C34A H34I 0.9800 .
C36C C37C 1.582(16) .
C36C H36E 0.9900 .
C36C H36F 0.9900 .
C1P C2P 1.56(2) .
N1Q C2Q 1.491(14) .
N1Q H1Q1 0.9100 .
N1Q H1Q2 0.9100 .
C30A C31A 1.55(2) .
C30A H30E 0.9900 .
C30A H30F 0.9900 .
C39A C40A 1.451(18) .
C39A H39C 0.9900 .
C39A H39D 0.9900 .
C2Q H2Q 1.0000 .
C37A H37D 0.9800 .
C37A H37E 0.9800 .
C37A H37F 0.9800 .
C4W C5W 1.51(3) .
C4W C3W 1.57(2) .
C4W H4W1 0.9900 .
C4W H4W2 0.9900 .
C37C H37G 0.9800 .
C37C H37H 0.9800 .
C37C H37I 0.9800 .
C31A H31D 0.9800 .
C31A H31E 0.9800 .
C31A H31F 0.9800 .
C39B C40B 1.521(15) .
C39B H39E 0.9900 .
C39B H39F 0.9900 .
C5W H5W1 0.9900 .
C5W H5W2 0.9900 .
C5S H5S1 0.9800 .
C5S H5S2 0.9800 .
C5S H5S3 0.9800 .
C2P C3P 1.65(2) .
C2P H2P 1.0000 .
C3W H3W1 0.9900 .
C3W H3W2 0.9900 .
C40A H40D 0.9800 .
C40A H40E 0.9800 .
C40A H40F 0.9800 .
C31B H31G 0.9800 .
C31B H31H 0.9800 .
C31B H31I 0.9800 .
C3P H3P1 0.9900 .
C3P H3P2 0.9900 .
C40B H40G 0.9800 .
C40B H40H 0.9800 .
C40B H40I 0.9800 .

loop_
_geom_torsion_atom_site_label_1
_geom_torsion_atom_site_label_2
_geom_torsion_atom_site_label_3
_geom_torsion_atom_site_label_4
_geom_torsion
_geom_torsion_site_symmetry_1
_geom_torsion_site_symmetry_4
Mg10 O4A C10A C9A -179.7(7) . .
Mg10 O4A C10A C11A 3.3(9) . .
Mg6 O9C C19C C20C -170.9(6) . .
Mg6 O9C C19C C18C 7.8(7) . .
O9C C19C C20C C15C -178.5(7) . .
C18C C19C C20C C15C 2.8(12) . .
Mg6 C19C C20C C15C 158.3(18) . .
O9C C19C C20C C21C 1.1(11) . .
C18C C19C C20C C21C -177.5(7) . .
Mg6 C19C C20C C21C -22(3) . .
C27C C28C C2C C1C -89.5(10) . .
C38C C28C C2C C1C 34.1(11) . .
C27C C28C C2C C3C 86.2(9) . .
C38C C28C C2C C3C -150.1(8) . .
O4A C10A C9A C8A 179.1(7) . .
C11A C10A C9A C8A -4.0(12) . .
Mg10 C10A C9A C8A 178(100) . .
O4A C10A C9A C7A 2.9(12) . .
C11A C10A C9A C7A 179.8(7) . .
Mg10 C10A C9A C7A 2(3) . .
Mg12 O9B C19B C18B 8.5(10) . .
Mg12 O9B C19B C20B -176.6(6) . .
C3C C2C C1C C6C 1.9(14) . .
C28C C2C C1C C6C 177.5(8) . .
C24B C23B C22B C27B -0.1(14) . .
C21B C23B C22B C27B 176.8(8) . .
Mg11 O6A C12A C13A 171.0(7) . .
Mg11 O6A C12A C11A -9.4(9) . .
Mg7 O4C C10C C9C 174.9(8) . .
Mg7 O4C C10C C11C -5.8(10) . .
C2C C1C C6C C5C -0.2(14) . .
C2C C1C C6C C7C -179.3(9) . .
C9C C7C C6C C5C -85.5(11) . .
C29C C7C C6C C5C 145.4(9) . .
C9C C7C C6C C1C 93.6(10) . .
C29C C7C C6C C1C -35.6(13) . .
Mg6 O8C C18C C17C 177.4(6) . .
Mg11 O8C C18C C17C -10.8(10) 2_656 .
Mg6 O8C C18C C19C -5.7(9) . .
Mg11 O8C C18C C19C 166.1(6) 2_656 .
Mg6 O8C C18C Mg11 -171.8(7) . 2_656
Mg11 O8C C18C Mg6 171.8(7) 2_656 .
C20C C19C C18C O8C 177.3(7) . .
O9C C19C C18C O8C -1.5(10) . .
Mg6 C19C C18C O8C 4.0(6) . .
C20C C19C C18C C17C -5.7(11) . .
O9C C19C C18C C17C 175.6(6) . .
Mg6 C19C C18C C17C -178.9(7) . .
C20C C19C C18C Mg11 -150.7(15) . 2_656
O9C C19C C18C Mg11 30(2) . 2_656
Mg6 C19C C18C Mg11 36.0(17) . 2_656
C20C C19C C18C Mg6 173.3(7) . .
O9C C19C C18C Mg6 -5.5(5) . .
C19C C20C C15C C16C -0.7(13) . .
C21C C20C C15C C16C 179.7(7) . .
Mg1 O1A C3A C4A 0.1(11) . .
Mg1 O1A C3A C2A -173.4(8) . .
C10A C9A C7A C29A -145.6(8) . .
C8A C9A C7A C29A 38.3(11) . .
C10A C9A C7A C6A 88.7(9) . .
C8A C9A C7A C6A -87.5(9) . .
C12B C13B C8B C9B -4.7(12) . .
C14B C13B C8B C9B 179.6(7) . .
Mg10 O12C C26C C25C -8.5(10) . .
Mg10 O12C C26C C27C 174.3(7) . .
C12B C13B C14B C32B 143.7(8) . .
C8B C13B C14B C32B -40.5(11) . .
C12B C13B C14B C16B -85.9(9) . .
C8B C13B C14B C16B 89.9(9) . .
Mg9 O9A C19A C18A 6.5(11) . .
Mg9 O9A C19A C20A -171.0(8) . .
C16B C15B C20B C19B 4.3(11) . .
C16B C15B C20B C21B -178.6(7) . .
C18B C19B C20B C15B -3.4(12) . .
O9B C19B C20B C15B -178.3(7) . .
Mg12 C19B C20B C15B 173.3(17) . .
C18B C19B C20B C21B 179.5(8) . .
O9B C19B C20B C21B 4.6(12) . .
Mg12 C19B C20B C21B -4(3) . .
O12C C26C C27C C22C -176.9(8) . .
C25C C26C C27C C22C 5.9(12) . .
Mg10 C26C C27C C22C -160(2) . .
O12C C26C C27C C28C -0.7(12) . .
C25C C26C C27C C28C -177.9(8) . .
Mg10 C26C C27C C28C 16(3) . .
C38C C28C C27C C22C -38.9(12) . .
C2C C28C C27C C22C 84.1(9) . .
C38C C28C C27C C26C 145.3(8) . .
C2C C28C C27C C26C -91.8(9) . .
Mg11 O5A C11A C12A 6.2(10) . .
Mg10 O5A C11A C12A 176.8(6) . .
Mg11 O5A C11A C10A -169.1(6) . .
Mg10 O5A C11A C10A 1.4(10) . .
Mg10 O5A C11A Mg11 170.6(7) . .
Mg11 O5A C11A Mg10 -170.6(7) . .
O6A C12A C11A O5A 2.3(12) . .
C13A C12A C11A O5A -178.0(7) . .
Mg11 C12A C11A O5A -4.2(7) . .
O6A C12A C11A C10A 177.5(7) . .
C13A C12A C11A C10A -2.8(13) . .
Mg11 C12A C11A C10A 171.0(9) . .
O6A C12A C11A Mg11 6.5(6) . .
C13A C12A C11A Mg11 -173.8(7) . .
O6A C12A C11A Mg10 9(2) . .
C13A C12A C11A Mg10 -171.4(16) . .
Mg11 C12A C11A Mg10 2.4(19) . .
C9A C10A C11A O5A 179.5(8) . .
O4A C10A C11A O5A -3.3(11) . .
Mg10 C10A C11A O5A -1.0(7) . .
C9A C10A C11A C12A 4.3(13) . .
O4A C10A C11A C12A -178.4(7) . .
Mg10 C10A C11A C12A -176.2(9) . .
C9A C10A C11A Mg11 158.4(14) . .
O4A C10A C11A Mg11 -24(2) . .
Mg10 C10A C11A Mg11 -22.0(17) . .
C9A C10A C11A Mg10 -179.5(8) . .
O4A C10A C11A Mg10 -2.3(6) . .
Mg8 O5C C11C C12C 3.4(12) . .
Mg7 O5C C11C C12C -176.9(7) . .
Mg8 O5C C11C C10C -175.0(7) . .
Mg7 O5C C11C C10C 4.6(11) . .
Mg7 O5C C11C Mg8 179.7(9) . .
Mg8 O5C C11C Mg7 -179.7(9) . .
O4C C10C C11C O5C 0.8(13) . .
C9C C10C C11C O5C -179.9(8) . .
Mg7 C10C C11C O5C -3.2(8) . .
O4C C10C C11C C12C -177.6(9) . .
C9C C10C C11C C12C 1.7(15) . .
Mg7 C10C C11C C12C 178.4(10) . .
O4C C10C C11C Mg8 -9(3) . .
C9C C10C C11C Mg8 170.0(16) . .
Mg7 C10C C11C Mg8 -13(2) . .
O4C C10C C11C Mg7 4.0(7) . .
C9C C10C C11C Mg7 -176.7(9) . .
O4C C10C C9C C8C 176.2(8) . .
C11C C10C C9C C8C -3.0(13) . .
Mg7 C10C C9C C8C -170(2) . .
O4C C10C C9C C7C 3.6(14) . .
C11C C10C C9C C7C -175.6(8) . .
Mg7 C10C C9C C7C 18(3) . .
C6C C7C C9C C10C 85.8(10) . .
C29C C7C C9C C10C -144.3(9) . .
C6C C7C C9C C8C -86.3(10) . .
C29C C7C C9C C8C 43.5(12) . .
C29A C7A C6A C1A -38.9(12) . .
C9A C7A C6A C1A 87.6(10) . .
C29A C7A C6A C5A 150.1(8) . .
C9A C7A C6A C5A -83.4(10) . .
C13B C8B C9B C10B 0.7(12) . .
C13B C8B C9B C7B 178.9(7) . .
Mg5 O6B C12B C13B -171.5(7) . .
Mg5 O6B C12B C11B 5.6(8) . .
C8B C13B C12B O6B -177.8(7) . .
C14B C13B C12B O6B -2.2(12) . .
C8B C13B C12B C11B 5.2(12) . .
C14B C13B C12B C11B -179.1(7) . .
C8B C13B C12B Mg5 156(2) . .
C14B C13B C12B Mg5 -28(3) . .
O6A C12A C13A C8A -179.3(8) . .
C11A C12A C13A C8A 1.1(12) . .
Mg11 C12A C13A C8A -150(3) . .
O6A C12A C13A C14A -2.1(13) . .
C11A C12A C13A C14A 178.3(7) . .
Mg11 C12A C13A C14A 27(3) . .
C20B C15B C16B C17B -3.7(11) . .
C20B C15B C16B C14B 175.2(7) . .
C32B C14B C16B C17B -140.9(8) . .
C13B C14B C16B C17B 86.7(9) . .
C32B C14B C16B C15B 40.2(11) . .
C13B C14B C16B C15B -92.2(9) . .
C22B C23B C24B O10B 175.6(8) . .
C21B C23B C24B O10B -1.2(15) . .
C22B C23B C24B C25B -4.1(14) . .
C21B C23B C24B C25B 179.2(9) . .
Mg9 O10B C24B C23B 179.9(8) 2_656 .
Mg9 O10B C24B C25B -0.4(11) 2_656 .
Mg10 O11C C25C C24C -164.4(8) . .
Mg6 O11C C25C C24C -0.9(12) 2_656 .
Mg10 O11C C25C C26C 10.2(11) . .
Mg6 O11C C25C C26C 173.6(7) 2_656 .
Mg6 O11C C25C Mg10 163.4(8) 2_656 .
Mg10 O11C C25C Mg6 -163.4(8) . 2_656
O12C C26C C25C C24C 173.9(9) . .
C27C C26C C25C C24C -8.9(15) . .
Mg10 C26C C25C C24C 167.5(10) . .
O12C C26C C25C O11C -0.5(14) . .
C27C C26C C25C O11C 176.7(8) . .
Mg10 C26C C25C O11C -6.9(7) . .
O12C C26C C25C Mg10 6.4(8) . .
C27C C26C C25C Mg10 -176.4(8) . .
O12C C26C C25C Mg6 11(3) . 2_656
C27C C26C C25C Mg6 -171.5(15) . 2_656
Mg10 C26C C25C Mg6 4.9(19) . 2_656
C6A C7A C29A C30A -166.1(10) . .
C9A C7A C29A C30A 70.4(11) . .
C27A C22A C23A C24A 1.3(12) . .
C27A C22A C23A C21A 175.6(8) . .
C35A C21A C23A C22A 40.2(12) . .
C20A C21A C23A C22A -87.9(10) . .
C35A C21A C23A C24A -145.6(8) . .
C20A C21A C23A C24A 86.2(10) . .
C20C C15C C16C C17C 1.7(13) . .
C20C C15C C16C C14C 178.9(8) . .
C32C C14C C16C C17C -149.7(8) . .
C13C C14C C16C C17C 87.1(10) . .
C32C C14C C16C C15C 33.2(12) . .
C13C C14C C16C C15C -90.1(9) . .
Mg3 O1C C3C C2C -179.0(7) . .
Mg3 O1C C3C C4C -1.5(12) . .
C1C C2C C3C O1C 176.7(9) . .
C28C C2C C3C O1C 0.7(13) . .
C1C C2C C3C C4C -0.8(14) . .
C28C C2C C3C C4C -176.7(9) . .
C1C C2C C3C Mg3 174(3) . .
C28C C2C C3C Mg3 -2(3) . .
C15C C20C C21C C23C 91.3(9) . .
C19C C20C C21C C23C -88.4(9) . .
C15C C20C C21C C35C -33.7(11) . .
C19C C20C C21C C35C 146.6(8) . .
Mg3 O3A C5A C6A -175.5(7) . .
Mg3 O3A C5A C4A 3.4(9) . .
C1A C6A C5A O3A -176.2(8) . .
C7A C6A C5A O3A -4.7(13) . .
C1A C6A C5A C4A 4.9(13) . .
C7A C6A C5A C4A 176.4(7) . .
C1A C6A C5A Mg3 172(2) . .
C7A C6A C5A Mg3 -17(3) . .
Mg4 O5B C11B C10B 0.1(10) . .
Mg5 O5B C11B C10B 173.9(6) . .
Mg4 O5B C11B C12B -178.5(6) . .
Mg5 O5B C11B C12B -4.6(10) . .
Mg5 O5B C11B Mg4 173.9(7) . .
Mg4 O5B C11B Mg5 -173.9(7) . .
O6B C12B C11B O5B -0.7(11) . .
C13B C12B C11B O5B 176.6(7) . .
Mg5 C12B C11B O5B 3.2(7) . .
O6B C12B C11B C10B -179.3(7) . .
C13B C12B C11B C10B -2.0(12) . .
Mg5 C12B C11B C10B -175.4(8) . .
O6B C12B C11B Mg4 -4(2) . .
C13B C12B C11B Mg4 173.4(15) . .
Mg5 C12B C11B Mg4 0.0(18) . .
O6B C12B C11B Mg5 -3.9(6) . .
C13B C12B C11B Mg5 173.4(7) . .
Mg1 O3B C5B C6B 179.6(8) . .
Mg1 O3B C5B C4B 0.6(10) . .
C4A C3A C2A C1A 6.6(14) . .
O1A C3A C2A C1A 179.8(8) . .
Mg1 C3A C2A C1A 162(2) . .
C4A C3A C2A C28A -173.8(9) . .
O1A C3A C2A C28A -0.7(15) . .
Mg1 C3A C2A C28A -19(3) . .
C8B C9B C10B O4B 176.4(7) . .
C7B C9B C10B O4B -1.8(12) . .
C8B C9B C10B C11B 2.4(12) . .
C7B C9B C10B C11B -175.8(7) . .
C8B C9B C10B Mg4 -179(100) . .
C7B C9B C10B Mg4 3(3) . .
Mg4 O4B C10B C9B 178.5(7) . .
Mg4 O4B C10B C11B -7.2(8) . .
O5B C11B C10B C9B 179.6(7) . .
C12B C11B C10B C9B -1.8(12) . .
Mg4 C11B C10B C9B 179.6(8) . .
Mg5 C11B C10B C9B -167.1(15) . .
O5B C11B C10B O4B 4.9(11) . .
C12B C11B C10B O4B -176.5(7) . .
Mg4 C11B C10B O4B 4.9(6) . .
Mg5 C11B C10B O4B 18(2) . .
O5B C11B C10B Mg4 0.0(7) . .
C12B C11B C10B Mg4 178.6(8) . .
Mg5 C11B C10B Mg4 13.3(18) . .
C23B C22B C27B C26B 1.1(14) . .
C23B C22B C27B C28B -178.7(8) . .
O11C C25C C24C O10C 2.1(15) . .
C26C C25C C24C O10C -172.1(8) . .
Mg10 C25C C24C O10C -27(3) . .
Mg6 C25C C24C O10C 1.5(8) 2_656 .
O11C C25C C24C C23C -178.1(8) . .
C26C C25C C24C C23C 7.7(16) . .
Mg10 C25C C24C C23C 152.5(18) . .
Mg6 C25C C24C C23C -178.7(9) 2_656 .
O11C C25C C24C Mg6 0.6(8) . 2_656
C26C C25C C24C Mg6 -173.6(10) . 2_656
Mg10 C25C C24C Mg6 -29(2) . 2_656
Mg6 O10C C24C C25C -2.0(10) 2_656 .
Mg6 O10C C24C C23C 178.1(6) 2_656 .
C16C C14C C32C C33C 171.0(8) . .
C13C C14C C32C C33C -67.9(11) . .
Mg8 O6C C12C C11C -1.2(11) . .
Mg8 O6C C12C C13C 175.8(7) . .
O5C C11C C12C O6C -1.5(14) . .
C10C C11C C12C O6C 176.9(9) . .
Mg8 C11C C12C O6C 0.8(8) . .
Mg7 C11C C12C O6C -8(3) . .
O5C C11C C12C C13C -178.7(8) . .
C10C C11C C12C C13C -0.2(14) . .
Mg8 C11C C12C C13C -176.3(8) . .
Mg7 C11C C12C C13C 174.7(17) . .
O5C C11C C12C Mg8 -2.4(8) . .
C10C C11C C12C Mg8 176.1(9) . .
Mg7 C11C C12C Mg8 -9(2) . .
C1C C6C C5C C4C -3.1(16) . .
C7C C6C C5C C4C 176.1(11) . .
C1C C6C C5C O3C -177.5(8) . .
C7C C6C C5C O3C 1.7(15) . .
C1C C6C C5C Mg2 -177(2) . .
C7C C6C C5C Mg2 3(3) . .
Mg2 O3C C5C C4C 4.5(12) . .
Mg2 O3C C5C C6C 179.6(8) . .
C26C C27C C22C C23C -1.9(13) . .
C28C C27C C22C C23C -177.9(8) . .
C17A C16A C15A C20A 0.8(12) . .
C14A C16A C15A C20A 177.1(8) . .
Mg2 O2C C4C C5C -12.3(17) . .
Mg3 O2C C4C C5C -176.8(11) . .
Mg2 O2C C4C C3C 174.3(10) . .
Mg3 O2C C4C C3C 9.8(16) . .
Mg3 O2C C4C Mg2 -164.5(12) . .
Mg2 O2C C4C Mg3 164.5(12) . .
C6C C5C C4C O2C -169.5(12) . .
O3C C5C C4C O2C 5.2(19) . .
Mg2 C5C C4C O2C 8.4(12) . .
C6C C5C C4C C3C 4.1(19) . .
O3C C5C C4C C3C 178.9(10) . .
Mg2 C5C C4C C3C -177.9(12) . .
C6C C5C C4C Mg2 -177.9(11) . .
O3C C5C C4C Mg2 -3.2(8) . .
C6C C5C C4C Mg3 -179(100) . .
O3C C5C C4C Mg3 -4(5) . .
Mg2 C5C C4C Mg3 -1(4) . .
O1C C3C C4C O2C -5.9(17) . .
C2C C3C C4C O2C 171.7(11) . .
Mg3 C3C C4C O2C -7.0(11) . .
O1C C3C C4C C5C -179.7(10) . .
C2C C3C C4C C5C -2.1(17) . .
Mg3 C3C C4C C5C 179.2(12) . .
O1C C3C C4C Mg2 7(4) . .
C2C C3C C4C Mg2 -175(3) . .
Mg3 C3C C4C Mg2 6(3) . .
O1C C3C C4C Mg3 1.0(8) . .
C2C C3C C4C Mg3 178.7(9) . .
Mg2 O1B C3B C4B -2.7(10) . .
Mg2 O1B C3B C2B 176.6(7) . .
C13B C14B C32B C33B -56.8(10) . .
C16B C14B C32B C33B 174.0(7) . .
C34B C33B C32B C14B 179.5(11) . .
C18A C19A C20A C15A 2.2(14) . .
O9A C19A C20A C15A 179.6(8) . .
Mg9 C19A C20A C15A 160.5(19) . .
C18A C19A C20A C21A -178.9(9) . .
O9A C19A C20A C21A -1.5(15) . .
Mg9 C19A C20A C21A -21(3) . .
C16A C15A C20A C19A -1.0(11) . .
C16A C15A C20A C21A -179.9(9) . .
C23A C21A C20A C19A -87.4(12) . .
C35A C21A C20A C19A 144.5(10) . .
C23A C21A C20A C15A 91.4(10) . .
C35A C21A C20A C15A -36.7(13) . .
C27C C28C C38C C39C -59.4(10) . .
C2C C28C C38C C39C 178.3(8) . .
O1A C3A C4A O2A -2.0(14) . .
C2A C3A C4A O2A 171.5(9) . .
Mg1 C3A C4A O2A -1.9(8) . .
O1A C3A C4A C5A 178.9(9) . .
C2A C3A C4A C5A -7.6(13) . .
Mg1 C3A C4A C5A 179.0(8) . .
O1A C3A C4A Mg1 -0.1(8) . .
C2A C3A C4A Mg1 173.4(10) . .
O1A C3A C4A Mg3 16(3) . .
C2A C3A C4A Mg3 -170.3(18) . .
Mg1 C3A C4A Mg3 16(2) . .
Mg3 O2A C4A C3A 172.0(8) . .
Mg1 O2A C4A C3A 2.6(11) . .
Mg3 O2A C4A C5A -8.8(10) . .
Mg1 O2A C4A C5A -178.2(6) . .
Mg3 O2A C4A Mg1 169.4(8) . .
Mg1 O2A C4A Mg3 -169.4(8) . .
O3A C5A C4A C3A -177.4(9) . .
C6A C5A C4A C3A 1.6(12) . .
Mg3 C5A C4A C3A -175.0(8) . .
O3A C5A C4A O2A 3.4(11) . .
C6A C5A C4A O2A -177.6(8) . .
Mg3 C5A C4A O2A 5.8(6) . .
O3A C5A C4A Mg1 0(2) . .
C6A C5A C4A Mg1 178.7(14) . .
Mg3 C5A C4A Mg1 2.0(18) . .
O3A C5A C4A Mg3 -2.4(7) . .
C6A C5A C4A Mg3 176.6(8) . .
C27C C22C C23C C24C 0.6(13) . .
C27C C22C C23C C21C 179.3(8) . .
C25C C24C C23C C22C -3.3(13) . .
O10C C24C C23C C22C 176.6(7) . .
Mg6 C24C C23C C22C -179(100) 2_656 .
C25C C24C C23C C21C 177.9(9) . .
O10C C24C C23C C21C -2.3(12) . .
Mg6 C24C C23C C21C 2(3) 2_656 .
C20C C21C C23C C22C -86.8(10) . .
C35C C21C C23C C22C 40.0(11) . .
C20C C21C C23C C24C 91.8(10) . .
C35C C21C C23C C24C -141.3(8) . .
C15C C16C C17C O7C 179.4(7) . .
C14C C16C C17C O7C 2.0(12) . .
C15C C16C C17C C18C -4.9(12) . .
C14C C16C C17C C18C 177.8(7) . .
Mg11 O7C C17C C16C -173.4(7) 2_656 .
Mg11 O7C C17C C18C 10.5(8) 2_656 .
O8C C18C C17C C16C -176.2(8) . .
C19C C18C C17C C16C 6.8(11) . .
Mg11 C18C C17C C16C 176.3(8) 2_656 .
Mg6 C18C C17C C16C -169.1(18) . .
O8C C18C C17C O7C 0.0(11) . .
C19C C18C C17C O7C -177.1(6) . .
Mg11 C18C C17C O7C -7.6(6) 2_656 .
Mg6 C18C C17C O7C 7(3) . .
C9C C7C C29C C30C 62.7(11) . .
C6C C7C C29C C30C -169.2(9) . .
Mg4 O11A C25A C26A 9.2(11) . .
Mg12 O11A C25A C26A 177.3(7) 2_656 .
Mg4 O11A C25A C24A -173.6(7) . .
Mg12 O11A C25A C24A -5.5(11) 2_656 .
Mg12 O11A C25A Mg4 168.1(8) 2_656 .
Mg4 O11A C25A Mg12 -168.1(8) . 2_656
O11A C25A C24A O10A 7.3(12) . .
C26A C25A C24A O10A -175.4(8) . .
Mg4 C25A C24A O10A -8(3) . .
Mg12 C25A C24A O10A 3.5(6) 2_656 .
O11A C25A C24A C23A -174.0(8) . .
C26A C25A C24A C23A 3.3(13) . .
Mg4 C25A C24A C23A 170.7(17) . .
Mg12 C25A C24A C23A -177.8(8) 2_656 .
O11A C25A C24A Mg12 3.8(7) . 2_656
C26A C25A C24A Mg12 -178.9(9) . 2_656
Mg4 C25A C24A Mg12 -12(2) . 2_656
Mg12 O10A C24A C25A -4.9(9) 2_656 .
Mg12 O10A C24A C23A 176.4(6) 2_656 .
C22A C23A C24A C25A -3.9(12) . .
C21A C23A C24A C25A -178.5(8) . .
C22A C23A C24A O10A 174.8(7) . .
C21A C23A C24A O10A 0.2(12) . .
C22A C23A C24A Mg12 -176.1(18) . 2_656
C21A C23A C24A Mg12 9(3) . 2_656
C12A C13A C8A C9A -0.9(13) . .
C14A C13A C8A C9A -178.1(7) . .
C10A C9A C8A C13A 2.4(12) . .
C7A C9A C8A C13A 178.4(7) . .
C7C C29C C30C C31C -178.2(19) . .
C20A C19A C18A O8A 176.9(9) . .
O9A C19A C18A O8A -0.6(14) . .
Mg9 C19A C18A O8A 4.0(8) . .
C20A C19A C18A C17A -3.1(14) . .
O9A C19A C18A C17A 179.4(9) . .
Mg9 C19A C18A C17A -176.0(8) . .
C20A C19A C18A Mg9 172.9(10) . .
O9A C19A C18A Mg9 -4.6(7) . .
C20A C19A C18A Mg8 -169.5(19) . 2_656
O9A C19A C18A Mg8 13(3) . 2_656
Mg9 C19A C18A Mg8 18(2) . 2_656
Mg9 O8A C18A C19A -5.7(11) . .
Mg8 O8A C18A C19A 174.3(8) 2_656 .
Mg9 O8A C18A C17A 174.3(7) . .
Mg8 O8A C18A C17A -5.7(10) 2_656 .
Mg8 O8A C18A Mg9 180.0(7) 2_656 .
Mg9 O8A C18A Mg8 -180.0(7) . 2_656
C5A C6A C1A C2A -5.9(12) . .
C7A C6A C1A C2A -176.8(8) . .
C3A C2A C1A C6A 0.3(11) . .
C28A C2A C1A C6A -179.2(9) . .
Mg8 O7A C17A C16A -178.9(8) 2_656 .
Mg8 O7A C17A C18A -1.2(10) 2_656 .
C15A C16A C17A O7A 176.1(8) . .
C14A C16A C17A O7A -0.3(14) . .
C15A C16A C17A C18A -1.6(13) . .
C14A C16A C17A C18A -178.0(8) . .
C15A C16A C17A Mg8 173(3) . 2_656
C14A C16A C17A Mg8 -4(4) . 2_656
C19A C18A C17A O7A -175.2(9) . .
O8A C18A C17A O7A 4.8(12) . .
Mg9 C18A C17A O7A 18(3) . .
Mg8 C18A C17A O7A 0.8(7) 2_656 .
C19A C18A C17A C16A 2.7(12) . .
O8A C18A C17A C16A -177.3(8) . .
Mg9 C18A C17A C16A -164.5(18) . .
Mg8 C18A C17A C16A 178.8(8) 2_656 .
C19A C18A C17A Mg8 -176.0(9) . 2_656
O8A C18A C17A Mg8 4.0(7) . 2_656
Mg9 C18A C17A Mg8 17(2) . 2_656
O3B C5B C6B C1B 179.9(8) . .
C4B C5B C6B C1B -1.2(14) . .
Mg1 C5B C6B C1B -179(100) . .
O3B C5B C6B C7B -5.0(14) . .
C4B C5B C6B C7B 173.9(8) . .
Mg1 C5B C6B C7B -4(3) . .
C24B C23B C21B C20B 87.0(11) . .
C22B C23B C21B C20B -89.5(10) . .
C24B C23B C21B C35B -145.0(10) . .
C22B C23B C21B C35B 38.4(12) . .
C15B C20B C21B C23B 96.2(9) . .
C19B C20B C21B C23B -86.8(10) . .
C15B C20B C21B C35B -31.7(11) . .
C19B C20B C21B C35B 145.2(8) . .
C23B C21B C35B C36B 61.3(10) . .
C20B C21B C35B C36B -172.4(8) . .
O6C C12C C13C C8C -176.6(9) . .
C11C C12C C13C C8C 0.3(13) . .
Mg8 C12C C13C C8C -163(3) . .
O6C C12C C13C C14C 2.8(13) . .
C11C C12C C13C C14C 179.8(8) . .
Mg8 C12C C13C C14C 16(3) . .
C32C C14C C13C C8C -34.9(12) . .
C16C C14C C13C C8C 89.7(10) . .
C32C C14C C13C C12C 145.7(8) . .
C16C C14C C13C C12C -89.7(9) . .
O9B C19B C18B O8B -7.5(13) . .
C20B C19B C18B O8B 177.6(8) . .
Mg12 C19B C18B O8B -1.5(7) . .
O9B C19B C18B C17B 177.1(8) . .
C20B C19B C18B C17B 2.1(14) . .
Mg12 C19B C18B C17B -176.9(10) . .
O9B C19B C18B Mg5 -9(3) . 2_656
C20B C19B C18B Mg5 176.3(17) . 2_656
Mg12 C19B C18B Mg5 -3(2) . 2_656
O9B C19B C18B Mg12 -6.0(7) . .
C20B C19B C18B Mg12 179.1(8) . .
Mg12 O8B C18B C19B 2.2(10) . .
Mg5 O8B C18B C19B -179.4(7) 2_656 .
Mg12 O8B C18B C17B 177.8(7) . .
Mg5 O8B C18B C17B -3.8(10) 2_656 .
Mg12 O8B C18B Mg5 -178.4(7) . 2_656
Mg5 O8B C18B Mg12 178.4(7) 2_656 .
C33A C32A C14A C16A 59.3(11) . .
C33A C32A C14A C13A -171.8(8) . .
C17A C16A C14A C32A -144.6(9) . .
C15A C16A C14A C32A 39.0(12) . .
C17A C16A C14A C13A 84.4(10) . .
C15A C16A C14A C13A -92.1(9) . .
C12A C13A C14A C32A 144.3(8) . .
C8A C13A C14A C32A -38.5(11) . .
C12A C13A C14A C16A -85.1(9) . .
C8A C13A C14A C16A 92.1(9) . .
O1B C3B C2B C1B -178.8(8) . .
C4B C3B C2B C1B 0.5(13) . .
Mg2 C3B C2B C1B -168(3) . .
O1B C3B C2B C28B 6.8(13) . .
C4B C3B C2B C28B -173.9(8) . .
Mg2 C3B C2B C28B 17(3) . .
C28C C38C C39C C40C 175.4(10) . .
C20C C21C C35C C36C -173.1(9) . .
C23C C21C C35C C36C 62.9(11) . .
C12C C13C C8C C9C -1.9(14) . .
C14C C13C C8C C9C 178.7(8) . .
C10C C9C C8C C13C 3.3(14) . .
C7C C9C C8C C13C 175.6(9) . .
C21B C35B C36B C37B -178.4(9) . .
Mg7 O11B C25B C26B 4.9(13) . .
Mg9 O11B C25B C26B 171.0(9) 2_656 .
Mg7 O11B C25B C24B -170.6(8) . .
Mg9 O11B C25B C24B -4.4(12) 2_656 .
Mg9 O11B C25B Mg7 166.1(8) 2_656 .
Mg7 O11B C25B Mg9 -166.1(8) . 2_656
C23B C24B C25B C26B 7.5(16) . .
O10B C24B C25B C26B -172.2(10) . .
C23B C24B C25B O11B -177.1(10) . .
O10B C24B C25B O11B 3.2(14) . .
C23B C24B C25B Mg7 164.1(17) . .
O10B C24B C25B Mg7 -16(3) . .
C23B C24B C25B Mg9 180.0(10) . 2_656
O10B C24B C25B Mg9 0.3(8) . 2_656
C3B C2B C1B C6B 3.0(13) . .
C28B C2B C1B C6B 176.8(8) . .
C5B C6B C1B C2B -2.6(13) . .
C7B C6B C1B C2B -177.6(8) . .
C3A C2A C28A C27A 88.1(11) . .
C1A C2A C28A C27A -92.4(9) . .
C3A C2A C28A C38A -142.0(9) . .
C1A C2A C28A C38A 37.5(12) . .
C39A C38A C28A C2A 65.0(11) . .
C39A C38A C28A C27A -164.6(9) . .
C23A C22A C27A C26A 1.8(12) . .
C23A C22A C27A C28A -175.3(7) . .
C2A C28A C27A C22A 88.6(10) . .
C38A C28A C27A C22A -42.4(11) . .
C2A C28A C27A C26A -88.5(9) . .
C38A C28A C27A C26A 140.6(8) . .
Mg1 O2B C4B C3B 174.1(7) . .
Mg2 O2B C4B C3B 8.9(11) . .
Mg1 O2B C4B C5B -5.4(11) . .
Mg2 O2B C4B C5B -170.6(7) . .
Mg1 O2B C4B Mg2 165.2(8) . .
Mg2 O2B C4B Mg1 -165.2(8) . .
O1B C3B C4B O2B -4.5(13) . .
C2B C3B C4B O2B 176.2(8) . .
Mg2 C3B C4B O2B -6.3(8) . .
O1B C3B C4B C5B 175.0(8) . .
C2B C3B C4B C5B -4.3(14) . .
Mg2 C3B C4B C5B 173.1(9) . .
O1B C3B C4B Mg2 1.9(7) . .
C2B C3B C4B Mg2 -177.4(8) . .
O1B C3B C4B Mg1 7(3) . .
C2B C3B C4B Mg1 -172.2(16) . .
Mg2 C3B C4B Mg1 5.2(19) . .
O3B C5B C4B O2B 3.2(13) . .
C6B C5B C4B O2B -175.8(9) . .
Mg1 C5B C4B O2B 3.6(7) . .
O3B C5B C4B C3B -176.2(8) . .
C6B C5B C4B C3B 4.7(15) . .
Mg1 C5B C4B C3B -175.8(9) . .
O3B C5B C4B Mg2 -16(3) . .
C6B C5B C4B Mg2 164.6(16) . .
Mg1 C5B C4B Mg2 -16(2) . .
O3B C5B C4B Mg1 -0.4(7) . .
C6B C5B C4B Mg1 -179.4(9) . .
Mg5 O7B C17B C16B 177.5(7) 2_656 .
Mg5 O7B C17B C18B -7.8(10) 2_656 .
C15B C16B C17B O7B 176.9(7) . .
C14B C16B C17B O7B -2.0(13) . .
C15B C16B C17B C18B 2.2(12) . .
C14B C16B C17B C18B -176.8(8) . .
C15B C16B C17B Mg5 -176(2) . 2_656
C14B C16B C17B Mg5 5(3) . 2_656
C19B C18B C17B O7B -176.5(8) . .
O8B C18B C17B O7B 8.2(13) . .
Mg5 C18B C17B O7B 5.4(7) 2_656 .
Mg12 C18B C17B O7B 13(3) . .
C19B C18B C17B C16B -1.5(14) . .
O8B C18B C17B C16B -176.9(8) . .
Mg5 C18B C17B C16B -179.6(8) 2_656 .
Mg12 C18B C17B C16B -172.4(16) . .
C19B C18B C17B Mg5 178.0(10) . 2_656
O8B C18B C17B Mg5 2.7(8) . 2_656
Mg12 C18B C17B Mg5 7(2) . 2_656
C39B C38B C28B C27B -61.4(12) . .
C39B C38B C28B C2B 173.7(10) . .
C22B C27B C28B C38B -39.4(12) . .
C26B C27B C28B C38B 140.8(9) . .
C22B C27B C28B C2B 86.3(10) . .
C26B C27B C28B C2B -93.5(10) . .
C1B C2B C28B C38B 35.7(12) . .
C3B C2B C28B C38B -150.2(8) . .
C1B C2B C28B C27B -91.0(10) . .
C3B C2B C28B C27B 83.1(9) . .
C23A C21A C35A C36A 170.9(9) . .
C20A C21A C35A C36A -61.9(12) . .
C37A C36A C35A C21A -179.9(12) . .
Mg10 O10I C1Q O3I -44(2) . .
Mg10 O10I C1Q C2Q 134.6(10) . .
Mg3 O3I C1Q O10I 78(2) . .
Mg3 O3I C1Q C2Q -101.0(16) . .
O11B C25B C26B O12B -0.9(16) . .
C24B C25B C26B O12B 174.4(9) . .
Mg7 C25B C26B O12B 2.5(8) . .
Mg9 C25B C26B O12B 17(3) 2_656 .
O11B C25B C26B C27B 178.3(9) . .
C24B C25B C26B C27B -6.3(17) . .
Mg7 C25B C26B C27B -178.3(10) . .
Mg9 C25B C26B C27B -163.4(19) 2_656 .
O11B C25B C26B Mg7 -3.4(9) . .
C24B C25B C26B Mg7 172.0(11) . .
Mg9 C25B C26B Mg7 15(2) 2_656 .
Mg7 O12B C26B C25B -3.4(12) . .
Mg7 O12B C26B C27B 177.3(7) . .
C22B C27B C26B C25B 2.2(15) . .
C28B C27B C26B C25B -178.0(10) . .
C22B C27B C26B O12B -178.6(8) . .
C28B C27B C26B O12B 1.3(14) . .
C22B C27B C26B Mg7 -172(2) . .
C28B C27B C26B Mg7 8(3) . .
C5W N1W C2W C3W 19.1(17) . .
C5W N1W C2W C1W 140.8(12) . .
C5B C6B C7B C29B 147.9(9) . .
C1B C6B C7B C29B -37.2(12) . .
C5B C6B C7B C9B -82.3(11) . .
C1B C6B C7B C9B 92.6(10) . .
C30B C29B C7B C6B -173.3(9) . .
C30B C29B C7B C9B 59.3(12) . .
C10B C9B C7B C6B 90.5(10) . .
C8B C9B C7B C6B -87.6(10) . .
C10B C9B C7B C29B -140.0(8) . .
C8B C9B C7B C29B 41.9(11) . .
C14A C32A C33A C34A -179.1(9) . .
C3Q C4Q C5Q N1Q -18(2) . .
Mg5 O5O C4S N2S 161.7(9) . .
C6S N2S C4S O5O -8(2) . .
C5S N2S C4S O5O 179.4(11) . .
C7B C29B C30B C31B 66.9(19) . .
C5Q C4Q C3Q C2Q 32(2) . .
Mg7 O7I C1W O2I -51.7(19) . .
Mg7 O7I C1W C2W 134.2(11) . .
Mg2 O2I C1W O7I 83(2) . .
Mg2 O2I C1W C2W -103.6(15) . .
C3W C2W C1W O7I -68.2(17) . .
N1W C2W C1W O7I 178.4(10) . .
C3W C2W C1W O2I 117.5(15) . .
N1W C2W C1W O2I 4.1(15) . .
C14C C32C C33C C34C 175.6(11) . .
Mg4 O12A C26A C25A 1.1(9) . .
Mg4 O12A C26A C27A 176.6(7) . .
O11A C25A C26A O12A -7.3(13) . .
C24A C25A C26A O12A 175.5(8) . .
Mg4 C25A C26A O12A -0.8(7) . .
Mg12 C25A C26A O12A -1(3) 2_656 .
O11A C25A C26A C27A 177.2(8) . .
C24A C25A C26A C27A 0.0(13) . .
Mg4 C25A C26A C27A -176.3(8) . .
Mg12 C25A C26A C27A -176.3(19) 2_656 .
O11A C25A C26A Mg4 -6.5(8) . .
C24A C25A C26A Mg4 176.3(9) . .
Mg12 C25A C26A Mg4 0(2) 2_656 .
C22A C27A C26A O12A -177.7(7) . .
C28A C27A C26A O12A -0.5(12) . .
C22A C27A C26A C25A -2.4(13) . .
C28A C27A C26A C25A 174.7(8) . .
C22A C27A C26A Mg4 -169(2) . .
C28A C27A C26A Mg4 9(3) . .
N1P C5P C4P C3P -28(3) . .
C4P C5P N1P C2P 4.7(19) . .
C21C C35C C36C C37C 176.6(9) . .
Mg4 O4I C1P O1I -48(3) . .
Mg4 O4I C1P C2P 130.2(15) . .
Mg1 O1I C1P O4I 71(2) . .
Mg1 O1I C1P C2P -107.0(16) . .
C4Q C5Q N1Q C2Q -3(2) . .
C7A C29A C30A C31A 171.3(13) . .
C28A C38A C39A C40A -179.5(13) . .
C5Q N1Q C2Q C3Q 20.3(16) . .
C5Q N1Q C2Q C1Q 148.5(14) . .
C4Q C3Q C2Q N1Q -31.4(17) . .
C4Q C3Q C2Q C1Q -153.2(14) . .
O10I C1Q C2Q N1Q 177.2(12) . .
O3I C1Q C2Q N1Q -4.1(19) . .
O10I C1Q C2Q C3Q -67.6(17) . .
O3I C1Q C2Q C3Q 111.1(15) . .
C28B C38B C39B C40B -166.4(11) . .
C3W C4W C5W N1W -27(2) . .
C2W N1W C5W C4W 7(2) . .
C5P N1P C2P C1P 141.8(13) . .
C5P N1P C2P C3P 14.9(16) . .
O4I C1P C2P N1P 179.4(13) . .
O1I C1P C2P N1P -3(2) . .
O4I C1P C2P C3P -64(2) . .
O1I C1P C2P C3P 113.9(17) . .
N1W C2W C3W C4W -38(2) . .
C1W C2W C3W C4W -154.0(15) . .
C5W C4W C3W C2W 41(2) . .
C5P C4P C3P C2P 37(3) . .
N1P C2P C3P C4P -31(2) . .
C1P C2P C3P C4P -151.7(19) . .
